data_4512989
loop_
_publ_author_name
'Pfeiffer, Constance R.'
'Atwood, Stuart G.'
'Samadello, Luca'
'Atwood, Jerry L.'

_publ_section_title
;
 Investigating Properties and Trends of Cocrystals Composed of
 Pyrogallol[4]arenes and Anthracene-Based Fluorescent Probes
;
_journal_issue 6
_journal_name_full 'Crystal Growth &amp; Design'
_journal_page_first 2958
_journal_paper_doi 10.1021/acs.cgd.5b00385
_journal_volume 15
_journal_year 2015
_chemical_formula_moiety '2(C40H48O12), 2(C14H9Br), C14H8Br, 4(C2H6O)'
_chemical_formula_sum 'C130 H146 Br3 O28'
_chemical_formula_weight 2396.20
_chemical_name_common 'C-propylpyrogallol[4]arene with bromoanthracene'
_space_group_IT_number 2
_symmetry_cell_setting triclinic
_symmetry_Int_Tables_number 2
_symmetry_space_group_name_Hall '-P 1'
_symmetry_space_group_name_H-M 'P -1'
_atom_sites_solution_hydrogens geom
_atom_sites_solution_primary direct
_atom_sites_solution_secondary difmap
_audit_creation_method SHELXL-97
_cell_angle_alpha 103.841(3)
_cell_angle_beta 95.487(3)
_cell_angle_gamma 115.156(2)
_cell_formula_units_Z 2
_cell_length_a 17.1188(9)
_cell_length_b 19.5418(10)
_cell_length_c 20.4595(11)
_cell_measurement_reflns_used 9892
_cell_measurement_temperature 100(2)
_cell_measurement_theta_max 68.1
_cell_measurement_theta_min 2.9
_cell_volume 5861.8(6)
_computing_cell_refinement 'APEX2 (Bruker AXS, 2008)'
_computing_data_collection 'APEX2 (Bruker AXS, 2008)'
_computing_data_reduction 'APEX2 (Bruker AXS, 2008)'
_computing_molecular_graphics 'X-SEED, Barbour, 2001'
_computing_publication_material 'CIFTAB (Sheldrick, 2013)'
_computing_structure_refinement 'SHELXL-1997 (Sheldrick, 1997)'
_computing_structure_solution 'SHELXS-1997 (Sheldrick, 1997)'
_diffrn_ambient_temperature 100(2)
_diffrn_measured_fraction_theta_full 0.696
_diffrn_measured_fraction_theta_max 0.696
_diffrn_measurement_device_type 'Bruker APEXII CCD area detector'
_diffrn_measurement_method 'omega scans'
_diffrn_radiation_monochromator graphite
_diffrn_radiation_type CuK\a
_diffrn_radiation_wavelength 1.54178
_diffrn_reflns_av_R_equivalents 0.0439
_diffrn_reflns_av_sigmaI/netI 0.0518
_diffrn_reflns_limit_h_max 20
_diffrn_reflns_limit_h_min -20
_diffrn_reflns_limit_k_max 22
_diffrn_reflns_limit_k_min -22
_diffrn_reflns_limit_l_max 24
_diffrn_reflns_limit_l_min 0
_diffrn_reflns_number 15860
_diffrn_reflns_theta_full 68.38
_diffrn_reflns_theta_max 68.38
_diffrn_reflns_theta_min 2.28
_diffrn_source 'fine-focus sealed tube'
_diffrn_standards_decay_% 0.0
_exptl_absorpt_coefficient_mu 1.900
_exptl_absorpt_correction_T_max 0.80
_exptl_absorpt_correction_T_min 0.71
_exptl_absorpt_correction_type multi-scan
_exptl_absorpt_process_details
;
 Data were corrected for decay and absorption using the program TWINABS 
 (Sheldrick, G. M. (2003). TWINABS. Version 2.10. University of
 G\"ottingen, Germany). Crystal was crystallized as a four componnent
 system that was resolved using cell_now and the data was processed
 using twinabs. All solutions were done with the .hkl4 data.
 
;
_exptl_crystal_colour colourless
_exptl_crystal_density_diffrn 1.358
_exptl_crystal_density_method 'not measured'
_exptl_crystal_description prism
_exptl_crystal_F_000 2510
_exptl_crystal_size_max 0.16
_exptl_crystal_size_mid 0.14
_exptl_crystal_size_min 0.12
_refine_diff_density_max 1.177
_refine_diff_density_min -2.339
_refine_diff_density_rms 0.136
_refine_ls_extinction_method none
_refine_ls_goodness_of_fit_ref 1.068
_refine_ls_hydrogen_treatment constr
_refine_ls_matrix_type full
_refine_ls_number_parameters 1495
_refine_ls_number_reflns 15000
_refine_ls_number_restraints 134
_refine_ls_restrained_S_all 1.085
_refine_ls_R_factor_all 0.1563
_refine_ls_R_factor_gt 0.1253
_refine_ls_shift/su_max 0.000
_refine_ls_shift/su_mean 0.000
_refine_ls_structure_factor_coef Fsqd
_refine_ls_weighting_details 'calc w=1/[\s^2^(Fo^2^)+(0.1962P)^2^+44.9022P] where P=(Fo^2^+2Fc^2^)/3'
_refine_ls_weighting_scheme calc
_refine_ls_wR_factor_gt 0.3521
_refine_ls_wR_factor_ref 0.3727
_reflns_number_gt 10768
_reflns_number_total 15000
_reflns_threshold_expression >2sigma(I)
_cod_data_source_file cg5b00385_si_001.cif
_cod_data_source_block Cocrystal_8
_cod_depositor_comments 'Adding full bibliography for 4512982--4512998.cif.'
_cod_original_cell_volume 5861.7(5)
_cod_database_code 4512989

loop_
_symmetry_equiv_pos_as_xyz
'x, y, z'
'-x, -y, -z'

loop_
_atom_site_label
_atom_site_type_symbol
_atom_site_fract_x
_atom_site_fract_y
_atom_site_fract_z
_atom_site_U_iso_or_equiv
_atom_site_adp_type
_atom_site_occupancy
_atom_site_symmetry_multiplicity
_atom_site_calc_flag
_atom_site_refinement_flags
_atom_site_disorder_assembly
_atom_site_disorder_group
Br1C Br 0.83760(17) 0.34435(12) 1.05990(15) 0.0431(6) Uiso 0.60 1 d P A 1
Br1E Br 1.00354(12) 0.14608(11) 0.33415(12) 0.0418(5) Uani 0.50 1 d PD B 1
Br2E Br 0.99744(15) 0.35791(13) 0.17281(14) 0.0555(6) Uani 0.50 1 d PD C 2
O1J O 0.6422(4) 0.1982(3) 0.8571(3) 0.0325(14) Uani 1 1 d . . .
H1J H 0.6005 0.1532 0.8526 0.039 Uiso 1 1 calc R . .
C9C C 0.4995(8) 0.2657(8) 0.9691(7) 0.069(4) Uani 1 1 d . A .
H9C H 0.4544 0.2717 0.9440 0.083 Uiso 1 1 calc R . .
C12C C 0.6329(10) 0.2438(8) 1.0386(7) 0.075(4) Uani 1 1 d . . .
H12C H 0.6760 0.2345 1.0624 0.090 Uiso 1 1 calc R . .
C14C C 0.7450(7) 0.3561(7) 1.0096(6) 0.052(3) Uani 1 1 d . . .
C13E C 0.9060(6) 0.2447(6) 0.2263(5) 0.055(3) Uani 1 1 d DU C .
C8E C 0.9098(6) 0.1927(6) 0.2652(5) 0.062(3) Uani 1 1 d DU . .
C6C C 0.7027(7) 0.4245(6) 0.9413(5) 0.045(3) Uani 1 1 d . . .
C1C C 0.7716(7) 0.4167(6) 0.9791(5) 0.045(2) Uani 1 1 d . A .
C4E C 1.2309(7) 0.3176(8) 0.2752(6) 0.073(4) Uani 1 1 d DU . .
H4E H 1.2888 0.3250 0.2910 0.087 Uiso 1 1 calc R . .
C14E C 0.9838(9) 0.2923(8) 0.2152(7) 0.092(5) Uani 1 1 d DU . .
C10E C 0.7506(7) 0.1426(7) 0.2560(6) 0.066(4) Uani 1 1 d DU . .
H10E H 0.6980 0.1091 0.2672 0.079 Uiso 1 1 calc R . .
C6E C 1.0710(7) 0.2477(8) 0.2722(7) 0.085(4) Uani 1 1 d DU . .
C12E C 0.8232(8) 0.2406(7) 0.2010(6) 0.070(4) Uani 1 1 d DU . .
H12E H 0.8207 0.2731 0.1737 0.084 Uiso 1 1 calc R C .
C10C C 0.4775(10) 0.2103(10) 1.0027(10) 0.110(8) Uani 1 1 d . . .
H10C H 0.4177 0.1804 1.0048 0.132 Uiso 1 1 calc R . .
C8C C 0.5905(7) 0.3151(6) 0.9715(6) 0.049(3) Uani 1 1 d . . .
C7C C 0.6127(7) 0.3741(7) 0.9374(6) 0.049(3) Uani 1 1 d . A .
H7C H 0.5674 0.3795 0.9121 0.059 Uiso 1 1 calc R . .
C4C C 0.8093(11) 0.5339(8) 0.9121(7) 0.072(4) Uani 1 1 d . . .
H4C H 0.8214 0.5729 0.8890 0.087 Uiso 1 1 calc R A .
C1J C 0.7251(7) 0.1988(8) 0.8770(8) 0.070(4) Uani 1 1 d . . .
H1J1 H 0.7734 0.2526 0.8835 0.084 Uiso 1 1 calc R . .
H1J2 H 0.7280 0.1888 0.9221 0.084 Uiso 1 1 calc R . .
C3C C 0.8772(10) 0.5288(8) 0.9508(7) 0.075(4) Uani 1 1 d . A .
H3C H 0.9367 0.5666 0.9555 0.090 Uiso 1 1 calc R . .
C13C C 0.6585(7) 0.3050(7) 1.0071(6) 0.052(3) Uani 1 1 d . A .
C5E C 1.1611(10) 0.2611(9) 0.2941(7) 0.101(5) Uani 1 1 d DU C .
H5E H 1.1726 0.2317 0.3211 0.121 Uiso 1 1 calc R . .
C11C C 0.5444(12) 0.1985(9) 1.0339(9) 0.108(7) Uani 1 1 d . . .
H11C H 0.5277 0.1561 1.0533 0.130 Uiso 1 1 calc R . .
C2J C 0.7412(8) 0.1425(9) 0.8296(9) 0.091(5) Uani 1 1 d . . .
H2J1 H 0.6887 0.0904 0.8154 0.137 Uiso 1 1 calc R . .
H2J2 H 0.7919 0.1386 0.8519 0.137 Uiso 1 1 calc R . .
H2J3 H 0.7543 0.1596 0.7889 0.137 Uiso 1 1 calc R . .
C2E C 1.1406(11) 0.3536(10) 0.2176(9) 0.122(7) Uani 1 1 d DU . .
H2E H 1.1313 0.3852 0.1919 0.147 Uiso 1 1 calc R C .
C3E C 1.2229(12) 0.3627(10) 0.2363(9) 0.121(7) Uani 1 1 d DU C .
H3E H 1.2722 0.3982 0.2230 0.145 Uiso 1 1 calc R . .
C9E C 0.8290(8) 0.1439(7) 0.2793(6) 0.071(4) Uani 1 1 d DU . .
H9E H 0.8291 0.1105 0.3062 0.085 Uiso 1 1 calc R . .
C5C C 0.7260(10) 0.4811(8) 0.9091(6) 0.058(3) Uani 1 1 d . A .
H5C H 0.6795 0.4836 0.8821 0.070 Uiso 1 1 calc R . .
C7E C 0.9893(8) 0.1924(8) 0.2894(6) 0.090(5) Uani 1 1 d DU B .
C1E C 1.0672(7) 0.2973(7) 0.2358(6) 0.079(4) Uani 1 1 d DU C .
C2C C 0.8604(8) 0.4695(7) 0.9830(7) 0.060(3) Uani 1 1 d . . .
H2C H 0.9077 0.4651 1.0068 0.071 Uiso 1 1 calc R A .
C11E C 0.7476(8) 0.1907(7) 0.2155(6) 0.066(4) Uani 1 1 d DU C .
H11E H 0.6927 0.1883 0.1982 0.079 Uiso 1 1 calc R . .
Br1D Br 0.1889(2) 0.16867(19) 0.4314(2) 0.0552(8) Uiso 0.50 1 d P D 1
C14D C 0.2654(7) 0.1458(7) 0.4895(7) 0.058(3) Uani 1 1 d . . .
C7D C 0.3861(6) 0.1184(5) 0.5638(4) 0.0308(19) Uani 1 1 d . D .
H7D H 0.4276 0.1103 0.5910 0.037 Uiso 1 1 calc R . .
C4D C 0.5413(8) 0.2763(7) 0.5088(6) 0.060(3) Uani 1 1 d . . .
H4D H 0.6034 0.3035 0.5129 0.072 Uiso 1 1 calc R . .
C13D C 0.2310(6) 0.0847(6) 0.5178(6) 0.050(3) Uani 1 1 d . D .
C5D C 0.5094(7) 0.2208(6) 0.5383(6) 0.048(3) Uani 1 1 d . D .
H5D H 0.5489 0.2100 0.5649 0.058 Uiso 1 1 calc R . .
C9D C 0.2611(9) 0.0085(7) 0.5885(6) 0.057(3) Uani 1 1 d . D .
H9D H 0.3014 -0.0012 0.6154 0.068 Uiso 1 1 calc R . .
C1D C 0.3571(7) 0.1932(6) 0.4937(5) 0.044(2) Uani 1 1 d . D .
C6D C 0.4168(6) 0.1764(6) 0.5314(5) 0.039(2) Uani 1 1 d . . .
C2D C 0.3917(11) 0.2560(8) 0.4634(6) 0.078(4) Uani 1 1 d . . .
H2D H 0.3535 0.2700 0.4392 0.094 Uiso 1 1 calc R D .
C12D C 0.1408(8) 0.0351(8) 0.5126(8) 0.074(4) Uani 1 1 d . . .
H12D H 0.0976 0.0438 0.4880 0.088 Uiso 1 1 calc R D .
C10D C 0.1738(10) -0.0360(7) 0.5801(7) 0.070(4) Uani 1 1 d . . .
H10D H 0.1527 -0.0769 0.6011 0.084 Uiso 1 1 calc R D .
C3D C 0.4855(10) 0.2968(7) 0.4709(6) 0.073(4) Uani 1 1 d . D .
H3D H 0.5104 0.3377 0.4504 0.087 Uiso 1 1 calc R . .
C8D C 0.2943(7) 0.0710(6) 0.5574(5) 0.043(2) Uani 1 1 d . . .
O12A O 0.5638(3) 0.1886(3) 0.2949(2) 0.0159(10) Uani 1 1 d . . .
H12A H 0.5937 0.1958 0.2648 0.019 Uiso 1 1 d . . .
O6A O 0.5678(3) 0.3685(3) 0.7319(3) 0.0172(11) Uani 1 1 d . . .
H6A H 0.5853 0.3359 0.7381 0.021 Uiso 1 1 calc R . .
O4A O 0.5753(3) 0.5163(3) 0.5784(2) 0.0151(10) Uani 1 1 d . . .
H4A H 0.5242 0.5033 0.5858 0.018 Uiso 1 1 calc R . .
O10A O 0.5746(3) 0.0462(3) 0.4499(2) 0.0140(10) Uani 1 1 d . . .
H10A H 0.5197 0.0243 0.4340 0.017 Uiso 1 1 calc R . .
O1A O 0.6064(3) 0.3315(3) 0.2763(2) 0.0166(10) Uani 1 1 d . . .
H1A H 0.6157 0.3572 0.2478 0.020 Uiso 1 1 calc R . .
O7A O 0.6090(3) 0.2571(3) 0.7620(2) 0.0173(11) Uani 1 1 d . . .
H7A H 0.6010 0.2265 0.7859 0.021 Uiso 1 1 d . . .
O8A O 0.5495(3) 0.0993(3) 0.6970(3) 0.0175(11) Uani 1 1 d . . .
H8A H 0.5434 0.0535 0.6785 0.021 Uiso 1 1 calc R . .
O2A O 0.5501(3) 0.4423(3) 0.3190(2) 0.0155(10) Uani 1 1 d . . .
H2A H 0.5012 0.4269 0.3309 0.019 Uiso 1 1 d . . .
O9A O 0.6067(3) 0.0494(3) 0.5825(2) 0.0118(10) Uani 1 1 d . . .
H9A H 0.6099 0.0416 0.5419 0.014 Uiso 1 1 d . . .
O3A O 0.6047(3) 0.5384(3) 0.4545(2) 0.0123(10) Uani 1 1 d . . .
H3A H 0.5952 0.5396 0.4941 0.015 Uiso 1 1 calc R . .
C22A C 0.6155(4) 0.1125(4) 0.4289(3) 0.0108(13) Uani 1 1 d . . .
C3A C 0.6402(4) 0.4876(4) 0.4347(3) 0.0119(14) Uani 1 1 d . . .
O11A O 0.4907(3) 0.0567(3) 0.3364(3) 0.0170(11) Uani 1 1 d . . .
H11A H 0.4548 0.0736 0.3314 0.020 Uiso 1 1 d . . .
C8A C 0.6157(4) 0.4837(4) 0.6129(3) 0.0118(14) Uani 1 1 d . . .
O5A O 0.4927(3) 0.4375(3) 0.6635(2) 0.0164(10) Uani 1 1 d . . .
H5A H 0.4926 0.4506 0.7058 0.020 Uiso 1 1 d . . .
O1H O 0.3690(3) 0.1016(4) 0.3194(3) 0.0305(13) Uani 1 1 d . . .
H1H H 0.3860 0.1264 0.2910 0.037 Uiso 1 1 calc R . .
C9A C 0.5744(4) 0.4427(4) 0.6563(4) 0.0136(14) Uani 1 1 d . . .
C5A C 0.7296(4) 0.4256(4) 0.4556(3) 0.0127(14) Uani 1 1 d . . .
H5A1 H 0.7693 0.4199 0.4870 0.015 Uiso 1 1 calc R . .
C23A C 0.5730(4) 0.1195(4) 0.3719(3) 0.0095(13) Uani 1 1 d . . .
C24A C 0.6120(4) 0.1866(4) 0.3510(3) 0.0105(13) Uani 1 1 d . . .
C27A C 0.7002(4) 0.1710(4) 0.4656(4) 0.0128(14) Uani 1 1 d . . .
C7A C 0.7405(4) 0.5374(4) 0.5546(3) 0.0099(13) Uani 1 1 d . . .
H7A1 H 0.7227 0.5804 0.5583 0.012 Uiso 1 1 calc R . .
C2A C 0.6107(4) 0.4391(4) 0.3654(3) 0.0119(14) Uani 1 1 d . . .
C25A C 0.6979(4) 0.2468(4) 0.3860(3) 0.0114(13) Uani 1 1 d . . .
C1A C 0.6411(4) 0.3839(4) 0.3427(3) 0.0093(13) Uani 1 1 d . . .
C4A C 0.7018(4) 0.4825(4) 0.4798(3) 0.0092(13) Uani 1 1 d . . .
C35A C 0.8449(4) 0.2076(4) 0.5479(3) 0.0110(13) Uani 1 1 d . . .
H35A H 0.8672 0.1936 0.5064 0.013 Uiso 1 1 calc R . .
H35B H 0.8642 0.2654 0.5617 0.013 Uiso 1 1 calc R . .
C17A C 0.6418(4) 0.1300(4) 0.6152(4) 0.0119(14) Uani 1 1 d . . .
C15A C 0.6432(4) 0.2343(4) 0.7074(3) 0.0131(14) Uani 1 1 d . . .
C6A C 0.7017(4) 0.3768(4) 0.3876(3) 0.0083(13) Uani 1 1 d . . .
C19A C 0.7328(4) 0.2665(4) 0.6249(3) 0.0108(13) Uani 1 1 d . . .
H19A H 0.7727 0.3055 0.6076 0.013 Uiso 1 1 calc R . .
C18A C 0.7053(4) 0.1875(4) 0.5908(3) 0.0119(14) Uani 1 1 d . . .
C13A C 0.7000(4) 0.4948(4) 0.6046(3) 0.0107(13) Uani 1 1 d . . .
C28A C 0.7388(4) 0.3197(4) 0.3616(3) 0.0111(13) Uani 1 1 d . . .
H28A H 0.7199 0.3005 0.3101 0.013 Uiso 1 1 calc R . .
C38A C 0.8403(4) 0.3626(4) 0.3797(4) 0.0147(14) Uani 1 1 d . . .
H38A H 0.8617 0.3850 0.4305 0.018 Uiso 1 1 calc R . .
H38B H 0.8624 0.3237 0.3631 0.018 Uiso 1 1 calc R . .
C10A C 0.6148(4) 0.4086(4) 0.6905(3) 0.0111(13) Uani 1 1 d . . .
C30A C 0.8789(5) 0.6345(5) 0.5282(4) 0.0223(16) Uani 1 1 d . . .
H30A H 0.8494 0.6056 0.4789 0.027 Uiso 1 1 calc R . .
H30B H 0.8647 0.6792 0.5428 0.027 Uiso 1 1 calc R . .
C16A C 0.6113(4) 0.1527(4) 0.6720(3) 0.0115(14) Uani 1 1 d . . .
C14A C 0.7413(4) 0.3795(4) 0.7225(3) 0.0120(14) Uani 1 1 d . . .
H14A H 0.7233 0.3830 0.7678 0.014 Uiso 1 1 calc R . .
C12A C 0.7387(4) 0.4605(4) 0.6407(3) 0.0103(13) Uani 1 1 d . . .
H12B H 0.7954 0.4665 0.6351 0.012 Uiso 1 1 calc R . .
C11A C 0.6983(4) 0.4176(4) 0.6848(3) 0.0102(13) Uani 1 1 d . . .
C20A C 0.7044(4) 0.2924(4) 0.6843(3) 0.0100(13) Uani 1 1 d . . .
C36A C 0.8853(4) 0.1881(5) 0.6066(4) 0.0225(17) Uani 1 1 d . . .
H36A H 0.8667 0.1303 0.5929 0.027 Uiso 1 1 calc R . .
H36B H 0.8634 0.2020 0.6483 0.027 Uiso 1 1 calc R . .
C32A C 0.8433(4) 0.4223(4) 0.7394(4) 0.0165(15) Uani 1 1 d . . .
H32A H 0.8641 0.4150 0.6959 0.020 Uiso 1 1 calc R . .
H32B H 0.8648 0.4799 0.7611 0.020 Uiso 1 1 calc R . .
C26A C 0.7395(4) 0.2372(4) 0.4428(3) 0.0112(13) Uani 1 1 d . . .
H26A H 0.7972 0.2777 0.4671 0.013 Uiso 1 1 calc R . .
C33A C 0.8825(5) 0.3907(5) 0.7878(4) 0.0237(17) Uani 1 1 d . . .
H33A H 0.8612 0.3973 0.8311 0.028 Uiso 1 1 calc R . .
H33B H 0.8617 0.3332 0.7658 0.028 Uiso 1 1 calc R . .
C21A C 0.7431(4) 0.1621(4) 0.5301(3) 0.0084(13) Uani 1 1 d . . .
H21A H 0.7256 0.1044 0.5211 0.010 Uiso 1 1 calc R . .
C29A C 0.8425(4) 0.5786(4) 0.5704(3) 0.0125(14) Uani 1 1 d . . .
H29A H 0.8657 0.6090 0.6202 0.015 Uiso 1 1 calc R . .
H29B H 0.8631 0.5377 0.5603 0.015 Uiso 1 1 calc R . .
C39A C 0.8779(5) 0.4294(5) 0.3475(4) 0.0234(17) Uani 1 1 d . . .
H39A H 0.8572 0.4067 0.2966 0.028 Uiso 1 1 calc R . .
H39B H 0.8549 0.4677 0.3634 0.028 Uiso 1 1 calc R . .
C34A C 0.9832(6) 0.4338(5) 0.8050(6) 0.043(3) Uani 1 1 d . . .
H34A H 1.0046 0.4267 0.7624 0.064 Uiso 1 1 calc R . .
H34B H 1.0059 0.4119 0.8360 0.064 Uiso 1 1 calc R . .
H34C H 1.0040 0.4906 0.8278 0.064 Uiso 1 1 calc R . .
C40A C 0.9782(5) 0.4731(5) 0.3658(5) 0.035(2) Uani 1 1 d . . .
H40A H 0.9991 0.4960 0.4161 0.053 Uiso 1 1 calc R . .
H40B H 0.9989 0.5158 0.3446 0.053 Uiso 1 1 calc R . .
H40C H 1.0014 0.4359 0.3485 0.053 Uiso 1 1 calc R . .
C2H C 0.2477(7) -0.0068(8) 0.3320(8) 0.075(5) Uani 1 1 d . . .
H2H1 H 0.2638 -0.0479 0.3100 0.113 Uiso 1 1 calc R . .
H2H2 H 0.1833 -0.0306 0.3268 0.113 Uiso 1 1 calc R . .
H2H3 H 0.2766 0.0159 0.3813 0.113 Uiso 1 1 calc R . .
C1H C 0.2758(6) 0.0544(8) 0.2999(8) 0.069(4) Uani 1 1 d . . .
H1H1 H 0.2572 0.0301 0.2491 0.083 Uiso 1 1 calc R . .
H1H2 H 0.2471 0.0886 0.3137 0.083 Uiso 1 1 calc R . .
C31A C 0.9783(5) 0.6676(5) 0.5360(5) 0.0310(19) Uani 1 1 d . . .
H31A H 1.0081 0.6981 0.5845 0.047 Uiso 1 1 calc R . .
H31B H 0.9981 0.7024 0.5072 0.047 Uiso 1 1 calc R . .
H31C H 0.9928 0.6237 0.5214 0.047 Uiso 1 1 calc R . .
C37A C 0.9873(5) 0.2350(6) 0.6231(5) 0.037(2) Uani 1 1 d . . .
H37A H 1.0091 0.2189 0.5825 0.055 Uiso 1 1 calc R . .
H37B H 1.0122 0.2238 0.6620 0.055 Uiso 1 1 calc R . .
H37C H 1.0055 0.2921 0.6352 0.055 Uiso 1 1 calc R . .
O7B O 0.4155(3) 0.3181(3) 0.2160(2) 0.0178(11) Uani 1 1 d . . .
H7B H 0.4621 0.3609 0.2352 0.021 Uiso 1 1 calc R . .
O1B O 0.4150(3) 0.1116(3) -0.2458(3) 0.0165(10) Uani 1 1 d . . .
H1B H 0.4609 0.1067 -0.2496 0.020 Uiso 1 1 calc R . .
O5B O 0.4651(3) 0.0731(3) 0.1753(2) 0.0160(10) Uani 1 1 d . . .
H5B H 0.5027 0.0699 0.1530 0.019 Uiso 1 1 d . . .
O11B O 0.4643(3) 0.3983(3) -0.1858(3) 0.0184(11) Uani 1 1 d . . .
H11B H 0.4898 0.3774 -0.2104 0.022 Uiso 1 1 calc R . .
O4B O 0.3970(3) -0.0320(3) 0.0447(2) 0.0129(10) Uani 1 1 d . . .
H4B H 0.4167 -0.0258 0.0094 0.015 Uiso 1 1 calc R . .
O12B O 0.4038(3) 0.2417(3) -0.2549(2) 0.0159(10) Uani 1 1 d . . .
H12F H 0.4286 0.2160 -0.2455 0.019 Uiso 1 1 d . . .
O3B O 0.4247(3) -0.0242(3) -0.0834(3) 0.0169(10) Uani 1 1 d . . .
H3B H 0.4737 0.0130 -0.0584 0.020 Uiso 1 1 d . . .
O9B O 0.4257(3) 0.4605(3) 0.0562(3) 0.0157(10) Uani 1 1 d . . .
H9B H 0.4803 0.4784 0.0711 0.019 Uiso 1 1 calc R . .
O10B O 0.3952(3) 0.4459(3) -0.0802(2) 0.0144(10) Uani 1 1 d . . .
H10B H 0.4032 0.4533 -0.0367 0.017 Uiso 1 1 d . . .
C19B C 0.2596(4) 0.2636(4) 0.0559(3) 0.0105(13) Uani 1 1 d . . .
H19B H 0.2048 0.2206 0.0287 0.013 Uiso 1 1 calc R . .
O2B O 0.4959(3) 0.0471(3) -0.1792(3) 0.0187(11) Uani 1 1 d . . .
H2B H 0.5252 0.0434 -0.1457 0.022 Uiso 1 1 d . . .
O8B O 0.4976(3) 0.4494(3) 0.1759(3) 0.0203(11) Uani 1 1 d . . .
H8B H 0.4947 0.4569 0.2183 0.024 Uiso 1 1 d . . .
O6B O 0.4053(3) 0.1790(3) 0.2224(2) 0.0138(10) Uani 1 1 d . . .
H6B H 0.4131 0.2247 0.2235 0.017 Uiso 1 1 calc R . .
C16B C 0.4171(4) 0.3890(4) 0.1354(3) 0.0123(14) Uani 1 1 d . . .
C23B C 0.3978(4) 0.3409(4) -0.1675(3) 0.0119(14) Uani 1 1 d . . .
C25B C 0.2968(4) 0.2028(4) -0.1831(3) 0.0118(14) Uani 1 1 d . . .
C22B C 0.3639(4) 0.3666(4) -0.1136(3) 0.0110(13) Uani 1 1 d . . .
C9B C 0.3988(4) 0.0738(4) 0.1335(3) 0.0108(13) Uani 1 1 d . . .
C10B C 0.3655(4) 0.1270(4) 0.1549(3) 0.0097(13) Uani 1 1 d . . .
C29B C 0.1578(4) -0.0793(4) -0.0674(3) 0.0106(13) Uani 1 1 d . . .
H29C H 0.1365 -0.0388 -0.0571 0.013 Uiso 1 1 calc R . .
H29D H 0.1347 -0.1094 -0.1172 0.013 Uiso 1 1 calc R . .
C5B C 0.2608(4) 0.0373(4) -0.1390(3) 0.0112(13) Uani 1 1 d . . .
H5B1 H 0.2066 0.0357 -0.1303 0.013 Uiso 1 1 calc R . .
C13B C 0.2976(4) 0.0206(4) 0.0218(3) 0.0095(13) Uani 1 1 d . . .
C14B C 0.2579(4) 0.1831(4) 0.1392(3) 0.0107(13) Uani 1 1 d . . .
H14B H 0.2761 0.2017 0.1907 0.013 Uiso 1 1 calc R . .
C21B C 0.2568(4) 0.3366(4) -0.0324(3) 0.0089(13) Uani 1 1 d . . .
H21B H 0.2747 0.3942 -0.0250 0.011 Uiso 1 1 calc R . .
C17B C 0.3798(4) 0.3924(4) 0.0738(3) 0.0109(13) Uani 1 1 d . . .
C3B C 0.3801(4) 0.0074(4) -0.1160(4) 0.0128(14) Uani 1 1 d . . .
C27B C 0.2955(4) 0.3093(4) -0.0925(3) 0.0099(13) Uani 1 1 d . . .
C15B C 0.3768(5) 0.3211(4) 0.1553(4) 0.0159(15) Uani 1 1 d . . .
C8B C 0.3640(4) 0.0207(4) 0.0661(3) 0.0118(13) Uani 1 1 d . . .
C12B C 0.2666(4) 0.0748(4) 0.0458(3) 0.0111(13) Uani 1 1 d . . .
H12G H 0.2217 0.0757 0.0153 0.013 Uiso 1 1 calc R . .
C1B C 0.3768(4) 0.0760(4) -0.1988(3) 0.0116(13) Uani 1 1 d . . .
C24B C 0.3658(4) 0.2604(4) -0.2018(3) 0.0112(13) Uani 1 1 d . . .
C11B C 0.2984(4) 0.1283(4) 0.1127(3) 0.0097(13) Uani 1 1 d . . .
C38B C 0.1561(4) 0.0740(4) -0.2400(4) 0.0140(14) Uani 1 1 d . . .
H38C H 0.1356 0.0797 -0.1963 0.017 Uiso 1 1 calc R . .
H38D H 0.1340 0.0165 -0.2632 0.017 Uiso 1 1 calc R . .
C40B C 0.0159(5) 0.0654(5) -0.3033(6) 0.040(2) Uani 1 1 d . . .
H40D H -0.0057 0.0082 -0.3242 0.060 Uiso 1 1 calc R . .
H40E H -0.0061 0.0861 -0.3358 0.060 Uiso 1 1 calc R . .
H40F H -0.0053 0.0748 -0.2609 0.060 Uiso 1 1 calc R . .
C2B C 0.4172(4) 0.0419(4) -0.1643(4) 0.0135(14) Uani 1 1 d . . .
O1F O 0.6327(4) 0.4058(4) 0.1840(4) 0.0421(16) Uani 1 1 d . . .
H1F H 0.5959 0.4218 0.1748 0.051 Uiso 1 1 calc R . .
C37B C 0.0128(5) 0.2625(6) -0.1290(5) 0.038(2) Uani 1 1 d . . .
H37D H -0.0051 0.2054 -0.1416 0.057 Uiso 1 1 calc R . .
H37E H -0.0111 0.2742 -0.1680 0.057 Uiso 1 1 calc R . .
H37F H -0.0101 0.2778 -0.0889 0.057 Uiso 1 1 calc R . .
C6B C 0.2977(4) 0.0743(4) -0.1862(3) 0.0110(13) Uani 1 1 d . . .
C7B C 0.2589(4) -0.0377(4) -0.0513(3) 0.0093(13) Uani 1 1 d . . .
H7B1 H 0.2775 -0.0800 -0.0527 0.011 Uiso 1 1 calc R . .
C31B C 0.0228(5) -0.1714(5) -0.0343(4) 0.0295(19) Uani 1 1 d . . .
H31D H 0.0063 -0.1287 -0.0202 0.044 Uiso 1 1 calc R . .
H31E H 0.0035 -0.2066 -0.0057 0.044 Uiso 1 1 calc R . .
H31F H -0.0058 -0.2021 -0.0829 0.044 Uiso 1 1 calc R . .
C20B C 0.2973(4) 0.2567(4) 0.1157(3) 0.0106(13) Uani 1 1 d . . .
C4B C 0.2987(4) 0.0019(4) -0.1032(3) 0.0107(13) Uani 1 1 d . . .
C26B C 0.2646(4) 0.2294(4) -0.1278(3) 0.0137(14) Uani 1 1 d . . .
H26B H 0.2194 0.1910 -0.1135 0.016 Uiso 1 1 calc R . .
C33B C 0.1192(5) 0.0701(5) 0.1502(4) 0.0243(17) Uani 1 1 d . . .
H33C H 0.1384 0.0916 0.2012 0.029 Uiso 1 1 calc R . .
H33D H 0.1439 0.0331 0.1342 0.029 Uiso 1 1 calc R . .
C18B C 0.2981(4) 0.3304(4) 0.0336(3) 0.0104(13) Uani 1 1 d . . .
C36B C 0.1149(4) 0.3098(5) -0.1109(4) 0.0204(16) Uani 1 1 d . . .
H36C H 0.1379 0.2956 -0.1519 0.025 Uiso 1 1 calc R . .
H36D H 0.1329 0.3674 -0.0981 0.025 Uiso 1 1 calc R . .
C35B C 0.1547(4) 0.2919(4) -0.0510(4) 0.0143(14) Uani 1 1 d . . .
H35C H 0.1350 0.2340 -0.0636 0.017 Uiso 1 1 calc R . .
H35D H 0.1323 0.3070 -0.0100 0.017 Uiso 1 1 calc R . .
C28B C 0.2571(4) 0.1149(4) -0.2230(3) 0.0116(14) Uani 1 1 d . . .
H28B H 0.2753 0.1117 -0.2682 0.014 Uiso 1 1 calc R . .
C32B C 0.1561(4) 0.1379(4) 0.1199(4) 0.0140(14) Uani 1 1 d . . .
H32C H 0.1324 0.1754 0.1367 0.017 Uiso 1 1 calc R . .
H32D H 0.1358 0.1164 0.0690 0.017 Uiso 1 1 calc R . .
C39B C 0.1158(5) 0.1071(4) -0.2863(4) 0.0191(16) Uani 1 1 d . . .
H39C H 0.1371 0.1644 -0.2629 0.023 Uiso 1 1 calc R . .
H39D H 0.1367 0.1020 -0.3298 0.023 Uiso 1 1 calc R . .
C34B C 0.0186(5) 0.0243(5) 0.1299(5) 0.035(2) Uani 1 1 d . . .
H34D H -0.0063 0.0601 0.1472 0.053 Uiso 1 1 calc R . .
H34E H -0.0020 -0.0195 0.1498 0.053 Uiso 1 1 calc R . .
H34F H -0.0008 0.0027 0.0794 0.053 Uiso 1 1 calc R . .
C1F C 0.7146(9) 0.4540(10) 0.1701(9) 0.090(5) Uani 1 1 d . . .
H1F1 H 0.7526 0.4275 0.1705 0.108 Uiso 1 1 calc R . .
H1F2 H 0.7032 0.4579 0.1231 0.108 Uiso 1 1 calc R . .
C30B C 0.1221(5) -0.1358(5) -0.0252(4) 0.0247(17) Uani 1 1 d . . .
H30C H 0.1384 -0.1793 -0.0392 0.030 Uiso 1 1 calc R . .
H30D H 0.1505 -0.1067 0.0243 0.030 Uiso 1 1 calc R . .
C2F C 0.7603(14) 0.5302(13) 0.2166(12) 0.138(8) Uani 1 1 d U . .
H2F1 H 0.7227 0.5566 0.2178 0.206 Uiso 1 1 calc R . .
H2F2 H 0.8141 0.5607 0.2021 0.206 Uiso 1 1 calc R . .
H2F3 H 0.7765 0.5273 0.2627 0.206 Uiso 1 1 calc R . .
Br3D Br 0.2049(8) 0.1647(7) 0.4060(7) 0.042(3) Uiso 0.10 1 d P D 3
Br2D Br 0.1609(3) 0.1574(3) 0.4554(2) 0.0375(10) Uiso 0.30 1 d P D 2
Br2C Br 0.8077(8) 0.3374(7) 1.0831(6) 0.105(4) Uiso 0.20 1 d P A 2
C11D C 0.1138(10) -0.0229(9) 0.5407(9) 0.092(6) Uani 1 1 d . D .
H11D H 0.0522 -0.0564 0.5338 0.111 Uiso 1 1 calc R . .
C4G C 0.7496(10) 0.6644(9) 0.3840(8) 0.038(4) Uiso 0.60 1 d PD E 2
H4G1 H 0.8104 0.6739 0.3832 0.057 Uiso 0.60 1 calc PR E 2
H4G2 H 0.7086 0.6081 0.3603 0.057 Uiso 0.60 1 calc PR E 2
H4G3 H 0.7439 0.6782 0.4320 0.057 Uiso 0.60 1 calc PR E 2
C3G C 0.7277(8) 0.7149(8) 0.3480(8) 0.021(3) Uiso 0.60 1 d PD E 2
H3G1 H 0.7692 0.7719 0.3714 0.026 Uiso 0.60 1 calc PR E 2
H3G2 H 0.7334 0.7014 0.2995 0.026 Uiso 0.60 1 calc PR E 2
O2G O 0.6398(7) 0.7002(8) 0.3503(7) 0.022(3) Uiso 0.60 1 d PD E 2
H2G H 0.6060 0.6510 0.3353 0.026 Uiso 0.60 1 calc PR E 2
C1G C 0.7215(17) 0.7135(18) 0.3753(18) 0.060(9) Uiso 0.40 1 d PD F 1
H1G1 H 0.7372 0.7133 0.4231 0.072 Uiso 0.40 1 calc PR F 1
H1G2 H 0.7628 0.7664 0.3730 0.072 Uiso 0.40 1 calc PR F 1
C2G C 0.740(2) 0.654(2) 0.3291(19) 0.077(10) Uiso 0.40 1 d PD F 1
H2G1 H 0.8020 0.6662 0.3445 0.115 Uiso 0.40 1 calc PR F 1
H2G2 H 0.7304 0.6559 0.2817 0.115 Uiso 0.40 1 calc PR F 1
H2G3 H 0.7009 0.6008 0.3305 0.115 Uiso 0.40 1 calc PR F 1
O1G O 0.6348(10) 0.7074(10) 0.3652(9) 0.014(4) Uiso 0.40 1 d PD F 1
H1G H 0.6022 0.6731 0.3818 0.017 Uiso 0.40 1 calc PR F 1
Br1 Br 0.8505(4) 0.3387(4) 1.0407(4) 0.0429(18) Uiso 0.20 1 d P A 3
Br4D Br 0.1868(7) 0.1878(7) 0.4611(6) 0.027(2) Uiso 0.10 1 d P D 4

loop_
_atom_site_aniso_label
_atom_site_aniso_U_11
_atom_site_aniso_U_22
_atom_site_aniso_U_33
_atom_site_aniso_U_23
_atom_site_aniso_U_13
_atom_site_aniso_U_12
Br1E 0.0288(9) 0.0252(11) 0.0594(14) 0.0076(9) -0.0021(9) 0.0070(7)
Br2E 0.0485(12) 0.0411(14) 0.0697(16) 0.0190(11) 0.0006(11) 0.0159(10)
O1J 0.033(3) 0.031(4) 0.028(3) 0.012(3) -0.004(3) 0.010(3)
C9C 0.032(6) 0.066(9) 0.061(8) -0.015(7) 0.000(6) 0.000(6)
C12C 0.086(10) 0.049(8) 0.064(8) 0.023(6) 0.008(7) 0.007(7)
C14C 0.043(6) 0.055(7) 0.060(7) 0.024(6) 0.000(5) 0.022(5)
C13E 0.046(5) 0.047(6) 0.043(5) -0.019(4) 0.018(4) 0.012(4)
C8E 0.050(5) 0.066(7) 0.040(5) -0.029(5) 0.005(4) 0.023(5)
C6C 0.064(7) 0.051(7) 0.028(5) -0.003(4) 0.007(5) 0.040(6)
C1C 0.045(6) 0.035(6) 0.045(6) 0.004(4) 0.007(5) 0.015(4)
C4E 0.048(6) 0.081(7) 0.058(6) -0.024(5) 0.023(5) 0.024(5)
C14E 0.104(9) 0.080(8) 0.071(8) -0.002(6) 0.043(7) 0.033(6)
C10E 0.055(6) 0.052(6) 0.060(7) -0.016(5) 0.015(5) 0.015(5)
C6E 0.063(7) 0.096(8) 0.061(7) -0.026(6) 0.007(6) 0.035(6)
C12E 0.064(6) 0.072(7) 0.053(6) -0.017(5) 0.006(5) 0.035(5)
C10C 0.050(9) 0.082(13) 0.114(15) -0.034(10) 0.047(10) -0.016(8)
C8C 0.039(5) 0.046(7) 0.043(6) -0.001(5) 0.007(5) 0.013(5)
C7C 0.053(6) 0.062(8) 0.042(6) 0.006(5) 0.006(5) 0.041(6)
C4C 0.116(12) 0.057(9) 0.065(9) 0.021(7) 0.037(9) 0.053(9)
C1J 0.039(6) 0.059(8) 0.090(10) 0.015(7) -0.009(6) 0.012(5)
C3C 0.091(10) 0.057(9) 0.066(9) 0.012(6) 0.055(8) 0.020(7)
C13C 0.043(6) 0.049(7) 0.045(6) 0.008(5) -0.002(5) 0.010(5)
C5E 0.093(8) 0.100(9) 0.075(8) -0.015(6) 0.030(7) 0.034(7)
C11C 0.104(13) 0.044(9) 0.113(14) -0.002(8) 0.058(12) -0.017(8)
C2J 0.041(7) 0.092(11) 0.147(15) 0.034(10) 0.014(8) 0.039(7)
C2E 0.117(10) 0.114(10) 0.106(10) -0.010(7) 0.044(8) 0.046(8)
C3E 0.126(10) 0.103(10) 0.107(10) -0.003(7) 0.051(8) 0.043(8)
C9E 0.075(7) 0.061(7) 0.057(6) -0.008(5) 0.021(6) 0.026(5)
C5C 0.096(10) 0.063(8) 0.039(6) 0.012(5) 0.031(6) 0.056(8)
C7E 0.068(7) 0.101(8) 0.064(7) -0.047(5) 0.010(6) 0.046(6)
C1E 0.052(6) 0.076(7) 0.059(7) -0.036(5) 0.024(5) 0.014(5)
C2C 0.051(7) 0.057(8) 0.061(8) 0.013(6) 0.014(6) 0.020(6)
C11E 0.063(6) 0.060(7) 0.057(6) -0.018(5) 0.016(5) 0.030(5)
C14D 0.041(6) 0.058(8) 0.071(8) 0.010(6) -0.017(6) 0.031(5)
C7D 0.041(5) 0.036(5) 0.023(4) 0.006(4) 0.008(4) 0.026(4)
C4D 0.060(7) 0.059(8) 0.043(7) 0.005(6) 0.014(6) 0.015(6)
C13D 0.035(5) 0.034(6) 0.064(7) -0.007(5) 0.001(5) 0.016(4)
C5D 0.041(6) 0.050(7) 0.043(6) 0.003(5) 0.012(5) 0.017(5)
C9D 0.088(9) 0.040(7) 0.041(6) 0.002(5) 0.028(6) 0.031(6)
C1D 0.047(6) 0.027(6) 0.036(6) 0.001(4) -0.006(4) 0.005(4)
C6D 0.039(5) 0.034(6) 0.029(5) -0.006(4) 0.002(4) 0.012(4)
C2D 0.115(12) 0.055(9) 0.042(7) 0.001(6) -0.020(7) 0.034(8)
C12D 0.032(6) 0.063(9) 0.104(12) 0.002(8) 0.015(7) 0.016(6)
C10D 0.083(10) 0.042(7) 0.067(9) 0.006(6) 0.050(8) 0.012(7)
C3D 0.102(11) 0.028(7) 0.040(7) 0.004(5) -0.004(7) -0.004(6)
C8D 0.046(6) 0.042(6) 0.037(6) -0.005(4) 0.016(5) 0.025(5)
O12A 0.016(2) 0.022(3) 0.010(2) 0.0081(19) -0.0016(19) 0.009(2)
O6A 0.022(3) 0.021(3) 0.021(3) 0.015(2) 0.014(2) 0.015(2)
O4A 0.010(2) 0.026(3) 0.018(3) 0.012(2) 0.0072(19) 0.012(2)
O10A 0.010(2) 0.009(3) 0.018(3) 0.0052(19) -0.0017(19) 0.0004(18)
O1A 0.027(3) 0.014(3) 0.008(2) 0.0016(18) -0.003(2) 0.011(2)
O7A 0.029(3) 0.014(3) 0.016(3) 0.010(2) 0.015(2) 0.011(2)
O8A 0.019(2) 0.007(3) 0.026(3) 0.004(2) 0.013(2) 0.0045(19)
O2A 0.013(2) 0.017(3) 0.014(2) 0.0014(19) -0.0044(19) 0.0084(19)
O9A 0.007(2) 0.009(3) 0.013(2) -0.0001(18) 0.0013(18) 0.0004(17)
O3A 0.009(2) 0.016(3) 0.013(2) 0.0040(19) 0.0009(19) 0.0082(18)
C22A 0.015(3) 0.010(4) 0.009(3) 0.003(2) 0.004(3) 0.007(3)
C3A 0.009(3) 0.013(4) 0.013(3) 0.001(3) 0.001(3) 0.006(3)
O11A 0.011(2) 0.011(3) 0.021(3) 0.0022(19) -0.008(2) 0.0012(18)
C8A 0.013(3) 0.011(4) 0.009(3) 0.001(2) -0.003(3) 0.006(3)
O5A 0.015(2) 0.026(3) 0.018(3) 0.012(2) 0.013(2) 0.013(2)
O1H 0.022(3) 0.044(4) 0.040(4) 0.025(3) 0.014(3) 0.019(3)
C9A 0.013(3) 0.014(4) 0.015(3) 0.004(3) 0.006(3) 0.007(3)
C5A 0.008(3) 0.025(4) 0.007(3) 0.004(3) -0.001(2) 0.011(3)
C23A 0.007(3) 0.008(3) 0.009(3) 0.000(2) -0.001(2) 0.001(2)
C24A 0.010(3) 0.011(4) 0.012(3) 0.003(3) 0.000(3) 0.007(3)
C27A 0.011(3) 0.012(4) 0.016(4) 0.004(3) 0.002(3) 0.007(3)
C7A 0.012(3) 0.010(3) 0.007(3) 0.003(2) 0.000(3) 0.005(3)
C2A 0.008(3) 0.013(4) 0.012(3) 0.007(3) -0.001(3) 0.002(3)
C25A 0.014(3) 0.009(4) 0.012(3) 0.000(3) 0.005(3) 0.007(3)
C1A 0.011(3) 0.007(3) 0.006(3) -0.003(2) 0.000(2) 0.004(2)
C4A 0.006(3) 0.008(3) 0.010(3) 0.006(2) 0.000(2) -0.001(2)
C35A 0.006(3) 0.012(4) 0.015(3) 0.006(3) 0.000(3) 0.005(2)
C17A 0.014(3) 0.005(4) 0.017(4) 0.002(3) -0.001(3) 0.006(3)
C15A 0.019(3) 0.009(4) 0.014(3) 0.001(3) 0.007(3) 0.010(3)
C6A 0.008(3) 0.010(3) 0.006(3) 0.004(2) 0.001(2) 0.003(2)
C19A 0.009(3) 0.017(4) 0.008(3) 0.005(3) 0.003(2) 0.005(3)
C18A 0.007(3) 0.017(4) 0.008(3) 0.001(3) -0.002(2) 0.005(3)
C13A 0.009(3) 0.009(4) 0.010(3) 0.001(2) 0.000(3) 0.002(2)
C28A 0.012(3) 0.014(4) 0.009(3) 0.005(3) 0.000(3) 0.007(3)
C38A 0.013(3) 0.013(4) 0.018(4) 0.005(3) 0.005(3) 0.006(3)
C10A 0.017(3) 0.013(4) 0.005(3) 0.002(2) 0.003(3) 0.010(3)
C30A 0.014(4) 0.024(4) 0.026(4) 0.014(3) 0.002(3) 0.003(3)
C16A 0.008(3) 0.013(4) 0.014(3) 0.010(3) 0.003(3) 0.003(2)
C14A 0.017(3) 0.015(4) 0.005(3) 0.006(3) 0.003(3) 0.007(3)
C12A 0.005(3) 0.012(4) 0.013(3) 0.002(2) 0.001(2) 0.003(2)
C11A 0.016(3) 0.008(3) 0.007(3) -0.001(2) 0.001(3) 0.008(3)
C20A 0.007(3) 0.011(4) 0.012(3) 0.005(3) 0.000(3) 0.004(2)
C36A 0.011(3) 0.021(4) 0.032(4) 0.009(3) -0.002(3) 0.005(3)
C32A 0.012(3) 0.012(4) 0.022(4) 0.002(3) -0.003(3) 0.006(3)
C26A 0.008(3) 0.011(4) 0.014(3) 0.004(3) 0.001(3) 0.004(2)
C33A 0.023(4) 0.022(4) 0.024(4) 0.004(3) -0.010(3) 0.014(3)
C21A 0.005(3) 0.009(3) 0.009(3) 0.000(2) -0.003(2) 0.003(2)
C29A 0.014(3) 0.010(4) 0.014(3) 0.003(3) 0.004(3) 0.006(3)
C39A 0.020(4) 0.025(4) 0.031(4) 0.018(3) 0.011(3) 0.010(3)
C34A 0.033(5) 0.027(5) 0.060(7) 0.009(4) -0.020(4) 0.015(4)
C40A 0.019(4) 0.040(5) 0.054(6) 0.032(4) 0.017(4) 0.010(4)
C2H 0.030(5) 0.106(11) 0.122(12) 0.090(10) 0.028(7) 0.029(6)
C1H 0.026(5) 0.099(10) 0.117(11) 0.082(9) 0.023(6) 0.032(6)
C31A 0.018(4) 0.037(5) 0.038(5) 0.023(4) 0.010(4) 0.006(3)
C37A 0.013(4) 0.044(6) 0.050(6) 0.024(4) -0.007(4) 0.010(4)
O7B 0.020(2) 0.007(3) 0.018(3) 0.0019(19) -0.011(2) 0.0027(19)
O1B 0.017(2) 0.019(3) 0.021(3) 0.011(2) 0.011(2) 0.012(2)
O5B 0.019(2) 0.018(3) 0.014(2) 0.0009(19) -0.001(2) 0.014(2)
O11B 0.019(2) 0.010(3) 0.023(3) 0.002(2) 0.012(2) 0.0046(19)
O4B 0.015(2) 0.014(3) 0.013(2) 0.0024(19) 0.0045(19) 0.0112(19)
O12B 0.022(2) 0.016(3) 0.015(2) 0.0077(19) 0.010(2) 0.011(2)
O3B 0.014(2) 0.022(3) 0.018(3) 0.008(2) 0.001(2) 0.011(2)
O9B 0.014(2) 0.010(3) 0.020(3) 0.0083(19) -0.002(2) 0.0019(18)
O10B 0.016(2) 0.010(3) 0.012(2) -0.0001(18) 0.0010(19) 0.0038(19)
C19B 0.009(3) 0.011(4) 0.014(3) 0.005(3) 0.004(3) 0.006(3)
O2B 0.015(2) 0.026(3) 0.025(3) 0.015(2) 0.008(2) 0.013(2)
O8B 0.016(2) 0.016(3) 0.016(3) 0.005(2) -0.009(2) -0.0018(19)
O6B 0.019(2) 0.011(3) 0.007(2) -0.0023(18) -0.0051(19) 0.0077(19)
C16B 0.011(3) 0.010(4) 0.012(3) 0.004(3) -0.003(3) 0.002(3)
C23B 0.011(3) 0.012(4) 0.010(3) 0.004(3) 0.000(3) 0.003(3)
C25B 0.010(3) 0.008(4) 0.016(3) 0.001(3) -0.002(3) 0.005(3)
C22B 0.012(3) 0.005(4) 0.013(3) 0.000(2) -0.003(3) 0.004(2)
C9B 0.009(3) 0.013(4) 0.006(3) 0.000(2) -0.002(2) 0.003(2)
C10B 0.012(3) 0.005(3) 0.010(3) 0.001(2) 0.003(3) 0.003(2)
C29B 0.010(3) 0.010(3) 0.009(3) 0.001(2) -0.001(3) 0.004(2)
C5B 0.006(3) 0.014(4) 0.012(3) 0.001(3) -0.002(2) 0.004(2)
C13B 0.005(3) 0.010(4) 0.010(3) 0.003(2) -0.001(2) 0.001(2)
C14B 0.014(3) 0.010(4) 0.011(3) 0.004(2) 0.005(3) 0.007(3)
C21B 0.009(3) 0.008(3) 0.012(3) 0.004(2) 0.005(3) 0.005(2)
C17B 0.018(3) 0.006(3) 0.007(3) 0.000(2) 0.006(3) 0.005(3)
C3B 0.011(3) 0.009(4) 0.019(4) 0.002(3) 0.001(3) 0.006(3)
C27B 0.007(3) 0.011(4) 0.010(3) 0.003(2) -0.002(2) 0.004(2)
C15B 0.018(3) 0.013(4) 0.015(4) 0.002(3) 0.001(3) 0.008(3)
C8B 0.011(3) 0.016(4) 0.011(3) 0.006(3) 0.007(3) 0.007(3)
C12B 0.009(3) 0.019(4) 0.008(3) 0.008(3) 0.001(2) 0.007(3)
C1B 0.013(3) 0.017(4) 0.011(3) 0.008(3) 0.005(3) 0.010(3)
C24B 0.013(3) 0.012(4) 0.009(3) 0.005(3) 0.006(3) 0.005(3)
C11B 0.005(3) 0.007(3) 0.013(3) 0.001(2) 0.000(2) 0.000(2)
C38B 0.015(3) 0.009(4) 0.018(4) 0.003(3) 0.000(3) 0.007(3)
C40B 0.022(4) 0.032(5) 0.061(7) 0.018(4) -0.005(4) 0.009(4)
C2B 0.011(3) 0.012(4) 0.018(4) 0.004(3) 0.006(3) 0.006(3)
O1F 0.035(3) 0.055(4) 0.059(5) 0.038(4) 0.023(3) 0.027(3)
C37B 0.016(4) 0.049(6) 0.045(6) 0.024(4) -0.010(4) 0.009(4)
C6B 0.012(3) 0.010(4) 0.009(3) -0.001(2) 0.000(3) 0.006(3)
C7B 0.007(3) 0.010(3) 0.009(3) 0.000(2) 0.000(2) 0.003(2)
C31B 0.018(4) 0.034(5) 0.032(5) 0.016(4) 0.005(3) 0.005(3)
C20B 0.013(3) 0.013(4) 0.010(3) 0.002(3) 0.005(3) 0.009(3)
C4B 0.011(3) 0.007(3) 0.009(3) 0.000(2) 0.002(3) 0.001(2)
C26B 0.016(3) 0.021(4) 0.009(3) 0.009(3) 0.006(3) 0.009(3)
C33B 0.015(4) 0.033(5) 0.032(4) 0.021(4) 0.009(3) 0.011(3)
C18B 0.008(3) 0.016(4) 0.008(3) 0.000(3) 0.004(2) 0.007(3)
C36B 0.010(3) 0.028(4) 0.022(4) 0.008(3) -0.001(3) 0.009(3)
C35B 0.012(3) 0.016(4) 0.015(3) 0.006(3) 0.000(3) 0.007(3)
C28B 0.010(3) 0.019(4) 0.007(3) 0.004(3) 0.002(2) 0.008(3)
C32B 0.013(3) 0.010(4) 0.019(4) 0.005(3) 0.004(3) 0.005(3)
C39B 0.016(3) 0.020(4) 0.022(4) 0.007(3) -0.004(3) 0.010(3)
C34B 0.022(4) 0.033(5) 0.057(6) 0.031(4) 0.015(4) 0.008(4)
C1F 0.070(9) 0.120(14) 0.090(12) 0.014(10) 0.030(8) 0.062(10)
C30B 0.018(4) 0.026(5) 0.032(5) 0.018(3) 0.007(3) 0.007(3)
C2F 0.128(11) 0.131(11) 0.159(12) 0.054(9) 0.006(8) 0.067(8)
C11D 0.054(8) 0.071(11) 0.101(13) -0.023(9) 0.039(9) 0.005(7)

loop_
_atom_type_symbol
_atom_type_description
_atom_type_scat_dispersion_real
_atom_type_scat_dispersion_imag
_atom_type_scat_source
C C 0.0181 0.0091 'International Tables Vol C Tables 4.2.6.8 and 6.1.1.4'
H H 0.0000 0.0000 'International Tables Vol C Tables 4.2.6.8 and 6.1.1.4'
O O 0.0492 0.0322 'International Tables Vol C Tables 4.2.6.8 and 6.1.1.4'
Br Br -0.6763 1.2805 'International Tables Vol C Tables 4.2.6.8 and 6.1.1.4'

loop_
_geom_angle_atom_site_label_1
_geom_angle_atom_site_label_2
_geom_angle_atom_site_label_3
_geom_angle
C1J O1J H1J 109.5
C10C C9C C8C 120.1(15)
C10C C9C H9C 120.0
C8C C9C H9C 120.0
C11C C12C C13C 118.4(16)
C11C C12C H12C 120.8
C13C C12C H12C 120.8
C13C C14C C1C 125.1(11)
C13C C14C Br1C 117.9(9)
C1C C14C Br1C 116.9(8)
C13C C14C Br2C 100.8(9)
C1C C14C Br2C 132.1(9)
Br1C C14C Br2C 21.4(4)
C13C C14C Br1 123.8(9)
C1C C14C Br1 109.9(8)
Br1C C14C Br1 13.5(2)
Br2C C14C Br1 34.4(4)
C14E C13E C12E 124.9(13)
C14E C13E C8E 115.1(11)
C12E C13E C8E 120.0(9)
C7E C8E C9E 121.7(12)
C7E C8E C13E 122.4(11)
C9E C8E C13E 115.9(9)
C5C C6C C7C 121.0(11)
C5C C6C C1C 118.4(11)
C7C C6C C1C 120.7(11)
C14C C1C C2C 124.6(11)
C14C C1C C6C 116.7(10)
C2C C1C C6C 118.7(11)
C3E C4E C5E 125.7(13)
C3E C4E H4E 117.1
C5E C4E H4E 117.1
C13E C14E C1E 128.2(14)
C13E C14E Br2E 124.5(12)
C1E C14E Br2E 107.3(10)
C9E C10E C11E 120.2(11)
C9E C10E H10E 119.9
C11E C10E H10E 119.9
C1E C6E C5E 112.1(11)
C1E C6E C7E 120.6(11)
C5E C6E C7E 127.2(13)
C11E C12E C13E 120.6(12)
C11E C12E H12E 119.7
C13E C12E H12E 119.7
C9C C10C C11C 118.4(13)
C9C C10C H10C 120.8
C11C C10C H10C 120.8
C13C C8C C7C 120.0(10)
C13C C8C C9C 120.5(12)
C7C C8C C9C 119.5(12)
C6C C7C C8C 119.6(10)
C6C C7C H7C 120.2
C8C C7C H7C 120.2
C5C C4C C3C 116.7(13)
C5C C4C H4C 121.6
C3C C4C H4C 121.6
C2J C1J O1J 115.6(10)
C2J C1J H1J1 108.4
O1J C1J H1J1 108.4
C2J C1J H1J2 108.4
O1J C1J H1J2 108.4
H1J1 C1J H1J2 107.5
C4C C3C C2C 122.3(13)
C4C C3C H3C 118.8
C2C C3C H3C 118.8
C14C C13C C12C 124.2(12)
C14C C13C C8C 117.8(11)
C12C C13C C8C 117.9(11)
C4E C5E C6E 119.8(13)
C4E C5E H5E 120.1
C6E C5E H5E 120.1
C12C C11C C10C 124.4(18)
C12C C11C H11C 117.8
C10C C11C H11C 117.8
C1J C2J H2J1 109.5
C1J C2J H2J2 109.5
H2J1 C2J H2J2 109.5
C1J C2J H2J3 109.5
H2J1 C2J H2J3 109.5
H2J2 C2J H2J3 109.5
C3E C2E C1E 120.9(16)
C3E C2E H2E 119.6
C1E C2E H2E 119.6
C2E C3E C4E 115.7(15)
C2E C3E H3E 122.2
C4E C3E H3E 122.2
C10E C9E C8E 123.0(12)
C10E C9E H9E 118.5
C8E C9E H9E 118.5
C4C C5C C6C 125.5(13)
C4C C5C H5C 117.2
C6C C5C H5C 117.2
C8E C7E C6E 116.9(13)
C8E C7E Br1E 127.7(11)
C6E C7E Br1E 115.3(10)
C6E C1E C14E 116.9(11)
C6E C1E C2E 125.8(12)
C14E C1E C2E 117.4(14)
C3C C2C C1C 118.2(13)
C3C C2C H2C 120.9
C1C C2C H2C 120.9
C12E C11E C10E 120.2(11)
C12E C11E H11E 119.9
C10E C11E H11E 119.9
C13D C14D C1D 125.4(10)
C13D C14D Br1D 121.4(8)
C1D C14D Br1D 113.0(9)
C13D C14D Br4D 117.3(9)
C1D C14D Br4D 115.6(10)
Br1D C14D Br4D 19.0(3)
C13D C14D Br2D 103.6(8)
C1D C14D Br2D 130.6(10)
Br1D C14D Br2D 21.30(17)
Br4D C14D Br2D 15.9(3)
C13D C14D Br3D 129.2(9)
C1D C14D Br3D 102.2(9)
Br1D C14D Br3D 16.9(3)
Br4D C14D Br3D 35.0(5)
Br2D C14D Br3D 37.5(4)
C6D C7D C8D 121.7(9)
C6D C7D H7D 119.2
C8D C7D H7D 119.2
C5D C4D C3D 121.7(12)
C5D C4D H4D 119.2
C3D C4D H4D 119.2
C14D C13D C12D 126.7(12)
C14D C13D C8D 116.5(9)
C12D C13D C8D 116.8(13)
C4D C5D C6D 121.1(12)
C4D C5D H5D 119.4
C6D C5D H5D 119.4
C10D C9D C8D 120.6(13)
C10D C9D H9D 119.7
C8D C9D H9D 119.7
C6D C1D C14D 116.3(10)
C6D C1D C2D 119.0(10)
C14D C1D C2D 124.7(11)
C7D C6D C1D 120.7(9)
C7D C6D C5D 119.1(10)
C1D C6D C5D 120.2(10)
C3D C2D C1D 117.8(13)
C3D C2D H2D 121.1
C1D C2D H2D 121.1
C11D C12D C13D 122.5(15)
C11D C12D H12D 118.7
C13D C12D H12D 118.7
C9D C10D C11D 120.5(14)
C9D C10D H10D 119.8
C11D C10D H10D 119.8
C4D C3D C2D 120.2(12)
C4D C3D H3D 119.9
C2D C3D H3D 119.9
C7D C8D C9D 122.5(10)
C7D C8D C13D 119.3(10)
C9D C8D C13D 118.2(10)
C24A O12A H12A 109.5
C10A O6A H6A 109.5
C8A O4A H4A 109.5
C22A O10A H10A 109.5
C1A O1A H1A 109.5
C15A O7A H7A 109.7
C16A O8A H8A 109.5
C2A O2A H2A 109.5
C17A O9A H9A 109.6
C3A O3A H3A 109.5
C23A C22A O10A 120.0(6)
C23A C22A C27A 121.2(6)
O10A C22A C27A 118.8(6)
O3A C3A C4A 122.9(6)
O3A C3A C2A 117.0(6)
C4A C3A C2A 120.1(6)
C23A O11A H11A 109.6
O4A C8A C9A 120.2(6)
O4A C8A C13A 118.7(6)
C9A C8A C13A 121.1(6)
C9A O5A H5A 109.2
C1H O1H H1H 109.5
O5A C9A C8A 117.1(6)
O5A C9A C10A 122.8(6)
C8A C9A C10A 120.1(6)
C6A C5A C4A 122.8(6)
C6A C5A H5A1 118.6
C4A C5A H5A1 118.6
C22A C23A O11A 117.4(6)
C22A C23A C24A 120.9(6)
O11A C23A C24A 121.8(6)
O12A C24A C23A 116.4(5)
O12A C24A C25A 123.6(6)
C23A C24A C25A 119.9(6)
C22A C27A C26A 117.2(6)
C22A C27A C21A 119.2(6)
C26A C27A C21A 123.5(6)
C13A C7A C4A 111.4(5)
C13A C7A C29A 114.9(5)
C4A C7A C29A 110.9(5)
C13A C7A H7A1 106.4
C4A C7A H7A1 106.4
C29A C7A H7A1 106.4
O2A C2A C1A 117.9(6)
O2A C2A C3A 122.2(6)
C1A C2A C3A 119.9(6)
C26A C25A C24A 117.6(6)
C26A C25A C28A 123.8(6)
C24A C25A C28A 118.6(6)
O1A C1A C2A 119.8(6)
O1A C1A C6A 119.2(5)
C2A C1A C6A 120.8(6)
C3A C4A C5A 118.4(6)
C3A C4A C7A 122.4(6)
C5A C4A C7A 119.3(6)
C36A C35A C21A 111.9(6)
C36A C35A H35A 109.2
C21A C35A H35A 109.2
C36A C35A H35B 109.2
C21A C35A H35B 109.2
H35A C35A H35B 107.9
C16A C17A O9A 116.9(6)
C16A C17A C18A 121.1(6)
O9A C17A C18A 122.0(6)
O7A C15A C20A 119.4(6)
O7A C15A C16A 119.9(6)
C20A C15A C16A 120.5(6)
C5A C6A C1A 118.0(6)
C5A C6A C28A 121.4(6)
C1A C6A C28A 120.6(5)
C18A C19A C20A 123.0(6)
C18A C19A H19A 118.5
C20A C19A H19A 118.5
C19A C18A C17A 117.6(6)
C19A C18A C21A 121.4(6)
C17A C18A C21A 121.0(6)
C12A C13A C8A 116.8(6)
C12A C13A C7A 124.2(6)
C8A C13A C7A 118.9(6)
C6A C28A C25A 110.6(5)
C6A C28A C38A 111.2(5)
C25A C28A C38A 114.2(5)
C6A C28A H28A 106.8
C25A C28A H28A 106.8
C38A C28A H28A 106.8
C39A C38A C28A 112.0(6)
C39A C38A H38A 109.2
C28A C38A H38A 109.2
C39A C38A H38B 109.2
C28A C38A H38B 109.2
H38A C38A H38B 107.9
O6A C10A C11A 122.8(6)
O6A C10A C9A 115.5(6)
C11A C10A C9A 121.7(6)
C31A C30A C29A 112.8(6)
C31A C30A H30A 109.0
C29A C30A H30A 109.0
C31A C30A H30B 109.0
C29A C30A H30B 109.0
H30A C30A H30B 107.8
C17A C16A O8A 123.1(6)
C17A C16A C15A 120.0(6)
O8A C16A C15A 117.0(6)
C20A C14A C11A 110.7(5)
C20A C14A C32A 111.7(5)
C11A C14A C32A 114.5(6)
C20A C14A H14A 106.5
C11A C14A H14A 106.5
C32A C14A H14A 106.5
C13A C12A C11A 123.8(6)
C13A C12A H12B 118.1
C11A C12A H12B 118.1
C10A C11A C12A 116.4(6)
C10A C11A C14A 120.8(6)
C12A C11A C14A 122.7(6)
C15A C20A C19A 117.7(6)
C15A C20A C14A 121.3(6)
C19A C20A C14A 120.9(6)
C35A C36A C37A 110.3(6)
C35A C36A H36A 109.6
C37A C36A H36A 109.6
C35A C36A H36B 109.6
C37A C36A H36B 109.6
H36A C36A H36B 108.1
C33A C32A C14A 112.1(6)
C33A C32A H32A 109.2
C14A C32A H32A 109.2
C33A C32A H32B 109.2
C14A C32A H32B 109.2
H32A C32A H32B 107.9
C27A C26A C25A 123.2(6)
C27A C26A H26A 118.4
C25A C26A H26A 118.4
C34A C33A C32A 111.9(7)
C34A C33A H33A 109.2
C32A C33A H33A 109.2
C34A C33A H33B 109.2
C32A C33A H33B 109.2
H33A C33A H33B 107.9
C27A C21A C18A 109.1(5)
C27A C21A C35A 113.8(5)
C18A C21A C35A 111.1(5)
C27A C21A H21A 107.5
C18A C21A H21A 107.5
C35A C21A H21A 107.5
C30A C29A C7A 111.9(5)
C30A C29A H29A 109.2
C7A C29A H29A 109.2
C30A C29A H29B 109.2
C7A C29A H29B 109.2
H29A C29A H29B 107.9
C40A C39A C38A 112.6(6)
C40A C39A H39A 109.1
C38A C39A H39A 109.1
C40A C39A H39B 109.1
C38A C39A H39B 109.1
H39A C39A H39B 107.8
C33A C34A H34A 109.5
C33A C34A H34B 109.5
H34A C34A H34B 109.5
C33A C34A H34C 109.5
H34A C34A H34C 109.5
H34B C34A H34C 109.5
C39A C40A H40A 109.5
C39A C40A H40B 109.5
H40A C40A H40B 109.5
C39A C40A H40C 109.5
H40A C40A H40C 109.5
H40B C40A H40C 109.5
C1H C2H H2H1 109.5
C1H C2H H2H2 109.5
H2H1 C2H H2H2 109.5
C1H C2H H2H3 109.5
H2H1 C2H H2H3 109.5
H2H2 C2H H2H3 109.5
O1H C1H C2H 110.9(9)
O1H C1H H1H1 109.5
C2H C1H H1H1 109.5
O1H C1H H1H2 109.5
C2H C1H H1H2 109.5
H1H1 C1H H1H2 108.1
C30A C31A H31A 109.5
C30A C31A H31B 109.5
H31A C31A H31B 109.5
C30A C31A H31C 109.5
H31A C31A H31C 109.5
H31B C31A H31C 109.5
C36A C37A H37A 109.5
C36A C37A H37B 109.5
H37A C37A H37B 109.5
C36A C37A H37C 109.5
H37A C37A H37C 109.5
H37B C37A H37C 109.5
C15B O7B H7B 109.5
C1B O1B H1B 109.5
C9B O5B H5B 109.6
C23B O11B H11B 109.5
C8B O4B H4B 109.5
C24B O12B H12F 109.2
C3B O3B H3B 109.2
C17B O9B H9B 109.5
C22B O10B H10B 108.7
C20B C19B C18B 123.5(6)
C20B C19B H19B 118.2
C18B C19B H19B 118.2
C2B O2B H2B 109.2
C16B O8B H8B 108.6
C10B O6B H6B 109.5
O8B C16B C17B 121.7(6)
O8B C16B C15B 118.2(6)
C17B C16B C15B 120.0(6)
O11B C23B C22B 117.2(6)
O11B C23B C24B 121.5(6)
C22B C23B C24B 121.3(6)
C26B C25B C24B 117.5(6)
C26B C25B C28B 121.2(6)
C24B C25B C28B 121.3(6)
O10B C22B C23B 121.1(6)
O10B C22B C27B 119.6(6)
C23B C22B C27B 119.2(6)
O5B C9B C10B 122.1(6)
O5B C9B C8B 119.4(6)
C10B C9B C8B 118.5(6)
C11B C10B C9B 122.5(6)
C11B C10B O6B 122.8(5)
C9B C10B O6B 114.7(6)
C30B C29B C7B 111.4(5)
C30B C29B H29C 109.3
C7B C29B H29C 109.3
C30B C29B H29D 109.3
C7B C29B H29D 109.3
H29C C29B H29D 108.0
C6B C5B C4B 123.9(6)
C6B C5B H5B1 118.0
C4B C5B H5B1 118.0
C8B C13B C12B 118.1(6)
C8B C13B C7B 121.2(6)
C12B C13B C7B 120.7(6)
C20B C14B C11B 110.1(5)
C20B C14B C32B 114.1(5)
C11B C14B C32B 111.4(5)
C20B C14B H14B 106.9
C11B C14B H14B 106.9
C32B C14B H14B 106.9
C18B C21B C27B 110.0(5)
C18B C21B C35B 113.9(5)
C27B C21B C35B 111.2(5)
C18B C21B H21B 107.1
C27B C21B H21B 107.1
C35B C21B H21B 107.1
O9B C17B C16B 116.6(6)
O9B C17B C18B 122.7(6)
C16B C17B C18B 120.6(6)
C2B C3B O3B 116.9(6)
C2B C3B C4B 121.2(6)
O3B C3B C4B 121.9(6)
C26B C27B C22B 118.3(6)
C26B C27B C21B 121.6(6)
C22B C27B C21B 120.1(6)
O7B C15B C16B 119.4(6)
O7B C15B C20B 119.2(6)
C16B C15B C20B 121.4(6)
O4B C8B C13B 120.3(6)
O4B C8B C9B 118.6(6)
C13B C8B C9B 121.1(6)
C13B C12B C11B 123.0(6)
C13B C12B H12G 118.5
C11B C12B H12G 118.5
O1B C1B C6B 119.4(6)
O1B C1B C2B 120.1(6)
C6B C1B C2B 120.5(6)
O12B C24B C23B 116.4(6)
O12B C24B C25B 123.0(6)
C23B C24B C25B 120.6(6)
C10B C11B C12B 116.9(6)
C10B C11B C14B 121.6(6)
C12B C11B C14B 121.5(6)
C28B C38B C39B 113.7(6)
C28B C38B H38C 108.8
C39B C38B H38C 108.8
C28B C38B H38D 108.8
C39B C38B H38D 108.8
H38C C38B H38D 107.7
C39B C40B H40D 109.5
C39B C40B H40E 109.5
H40D C40B H40E 109.5
C39B C40B H40F 109.5
H40D C40B H40F 109.5
H40E C40B H40F 109.5
O2B C2B C3B 122.9(6)
O2B C2B C1B 116.7(6)
C3B C2B C1B 120.4(6)
C1F O1F H1F 109.5
C36B C37B H37D 109.5
C36B C37B H37E 109.5
H37D C37B H37E 109.5
C36B C37B H37F 109.5
H37D C37B H37F 109.5
H37E C37B H37F 109.5
C5B C6B C1B 117.7(6)
C5B C6B C28B 123.2(6)
C1B C6B C28B 119.1(6)
C4B C7B C13B 110.9(5)
C4B C7B C29B 114.4(5)
C13B C7B C29B 111.4(5)
C4B C7B H7B1 106.6
C13B C7B H7B1 106.6
C29B C7B H7B1 106.6
C30B C31B H31D 109.5
C30B C31B H31E 109.5
H31D C31B H31E 109.5
C30B C31B H31F 109.5
H31D C31B H31F 109.5
H31E C31B H31F 109.5
C19B C20B C15B 117.1(6)
C19B C20B C14B 124.1(6)
C15B C20B C14B 118.8(6)
C5B C4B C3B 116.2(6)
C5B C4B C7B 123.8(6)
C3B C4B C7B 119.9(6)
C27B C26B C25B 123.0(6)
C27B C26B H26B 118.5
C25B C26B H26B 118.5
C32B C33B C34B 112.5(6)
C32B C33B H33C 109.1
C34B C33B H33C 109.1
C32B C33B H33D 109.1
C34B C33B H33D 109.1
H33C C33B H33D 107.8
C19B C18B C17B 117.2(6)
C19B C18B C21B 123.0(6)
C17B C18B C21B 119.8(6)
C35B C36B C37B 111.0(6)
C35B C36B H36C 109.4
C37B C36B H36C 109.4
C35B C36B H36D 109.4
C37B C36B H36D 109.4
H36C C36B H36D 108.0
C36B C35B C21B 112.6(6)
C36B C35B H35C 109.1
C21B C35B H35C 109.1
C36B C35B H35D 109.1
C21B C35B H35D 109.1
H35C C35B H35D 107.8
C25B C28B C38B 112.4(5)
C25B C28B C6B 110.4(5)
C38B C28B C6B 114.1(6)
C25B C28B H28B 106.5
C38B C28B H28B 106.5
C6B C28B H28B 106.5
C33B C32B C14B 112.5(6)
C33B C32B H32C 109.1
C14B C32B H32C 109.1
C33B C32B H32D 109.1
C14B C32B H32D 109.1
H32C C32B H32D 107.8
C40B C39B C38B 113.1(7)
C40B C39B H39C 109.0
C38B C39B H39C 109.0
C40B C39B H39D 109.0
C38B C39B H39D 109.0
H39C C39B H39D 107.8
C33B C34B H34D 109.5
C33B C34B H34E 109.5
H34D C34B H34E 109.5
C33B C34B H34F 109.5
H34D C34B H34F 109.5
H34E C34B H34F 109.5
C2F C1F O1F 114.3(14)
C2F C1F H1F1 108.7
O1F C1F H1F1 108.7
C2F C1F H1F2 108.7
O1F C1F H1F2 108.7
H1F1 C1F H1F2 107.6
C31B C30B C29B 112.8(6)
C31B C30B H30C 109.0
C29B C30B H30C 109.0
C31B C30B H30D 109.0
C29B C30B H30D 109.0
H30C C30B H30D 107.8
C1F C2F H2F1 109.5
C1F C2F H2F2 109.5
H2F1 C2F H2F2 109.5
C1F C2F H2F3 109.5
H2F1 C2F H2F3 109.5
H2F2 C2F H2F3 109.5
C12D C11D C10D 121.4(13)
C12D C11D H11D 119.3
C10D C11D H11D 119.3
C3G C4G H4G1 109.5
C3G C4G H4G2 109.5
H4G1 C4G H4G2 109.5
C3G C4G H4G3 109.5
H4G1 C4G H4G3 109.5
H4G2 C4G H4G3 109.5
O2G C3G C4G 108.2(12)
O2G C3G H3G1 110.1
C4G C3G H3G1 110.1
O2G C3G H3G2 110.1
C4G C3G H3G2 110.1
H3G1 C3G H3G2 108.4
C3G O2G H2G 109.5
O1G C1G C2G 120(2)
O1G C1G H1G1 107.2
C2G C1G H1G1 107.2
O1G C1G H1G2 107.2
C2G C1G H1G2 107.2
H1G1 C1G H1G2 106.8
C1G C2G H2G1 109.5
C1G C2G H2G2 109.5
H2G1 C2G H2G2 109.5
C1G C2G H2G3 109.5
H2G1 C2G H2G3 109.5
H2G2 C2G H2G3 109.5

loop_
_geom_bond_atom_site_label_1
_geom_bond_atom_site_label_2
_geom_bond_distance
Br1C C14C 1.933(11)
Br1E C7E 1.503(15)
Br2E C14E 1.663(15)
O1J C1J 1.434(12)
O1J H1J 0.8400
C9C C10C 1.36(3)
C9C C8C 1.430(16)
C9C H9C 0.9500
C12C C11C 1.37(2)
C12C C13C 1.419(17)
C12C H12C 0.9500
C14C C13C 1.377(15)
C14C C1C 1.395(16)
C14C Br2C 1.958(16)
C14C Br1 2.047(12)
C13E C14E 1.340(15)
C13E C12E 1.424(14)
C13E C8E 1.450(14)
C8E C7E 1.406(14)
C8E C9E 1.410(14)
C6C C5C 1.357(17)
C6C C7C 1.414(16)
C6C C1C 1.430(14)
C1C C2C 1.410(15)
C4E C3E 1.358(18)
C4E C5E 1.402(16)
C4E H4E 0.9500
C14E C1E 1.406(16)
C10E C9E 1.369(15)
C10E C11E 1.406(16)
C10E H10E 0.9500
C6E C1E 1.374(16)
C6E C5E 1.455(16)
C6E C7E 1.496(16)
C12E C11E 1.362(15)
C12E H12E 0.9500
C10C C11C 1.39(3)
C10C H10C 0.9500
C8C C13C 1.422(15)
C8C C7C 1.424(16)
C7C H7C 0.9500
C4C C5C 1.343(19)
C4C C3C 1.40(2)
C4C H4C 0.9500
C1J C2J 1.422(18)
C1J H1J1 0.9900
C1J H1J2 0.9900
C3C C2C 1.407(19)
C3C H3C 0.9500
C5E H5E 0.9500
C11C H11C 0.9500
C2J H2J1 0.9800
C2J H2J2 0.9800
C2J H2J3 0.9800
C2E C3E 1.348(19)
C2E C1E 1.428(17)
C2E H2E 0.9500
C3E H3E 0.9500
C9E H9E 0.9500
C5C H5C 0.9500
C2C H2C 0.9500
C11E H11E 0.9500
Br1D C14D 1.944(11)
C14D C13D 1.380(18)
C14D C1D 1.424(15)
C14D Br4D 1.960(13)
C14D Br2D 1.980(10)
C14D Br3D 2.102(17)
C7D C6D 1.385(14)
C7D C8D 1.419(14)
C7D H7D 0.9500
C4D C5D 1.309(17)
C4D C3D 1.416(19)
C4D H4D 0.9500
C13D C12D 1.408(16)
C13D C8D 1.445(15)
C5D C6D 1.419(14)
C5D H5D 0.9500
C9D C10D 1.338(18)
C9D C8D 1.439(16)
C9D H9D 0.9500
C1D C6D 1.416(14)
C1D C2D 1.433(18)
C2D C3D 1.43(2)
C2D H2D 0.9500
C12D C11D 1.32(2)
C12D H12D 0.9500
C10D C11D 1.39(2)
C10D H10D 0.9500
C3D H3D 0.9500
O12A C24A 1.367(8)
O12A H12A 0.8390
O6A C10A 1.376(8)
O6A H6A 0.8400
O4A C8A 1.370(8)
O4A H4A 0.8400
O10A C22A 1.381(8)
O10A H10A 0.8400
O1A C1A 1.383(7)
O1A H1A 0.8400
O7A C15A 1.378(8)
O7A H7A 0.8351
O8A C16A 1.375(8)
O8A H8A 0.8400
O2A C2A 1.370(8)
O2A H2A 0.8418
O9A C17A 1.380(8)
O9A H9A 0.8184
O3A C3A 1.373(8)
O3A H3A 0.8400
C22A C23A 1.380(9)
C22A C27A 1.394(9)
C3A C4A 1.387(9)
C3A C2A 1.405(9)
O11A C23A 1.387(7)
O11A H11A 0.8224
C8A C9A 1.384(10)
C8A C13A 1.399(9)
O5A C9A 1.383(8)
O5A H5A 0.8426
O1H C1H 1.416(11)
O1H H1H 0.8400
C9A C10A 1.390(9)
C5A C6A 1.387(9)
C5A C4A 1.393(9)
C5A H5A1 0.9500
C23A C24A 1.389(10)
C24A C25A 1.409(9)
C27A C26A 1.397(10)
C27A C21A 1.530(9)
C7A C13A 1.508(9)
C7A C4A 1.533(9)
C7A C29A 1.540(8)
C7A H7A1 1.0000
C2A C1A 1.392(9)
C25A C26A 1.398(9)
C25A C28A 1.525(9)
C1A C6A 1.393(9)
C35A C36A 1.531(9)
C35A C21A 1.538(8)
C35A H35A 0.9900
C35A H35B 0.9900
C17A C16A 1.373(10)
C17A C18A 1.424(10)
C15A C20A 1.395(10)
C15A C16A 1.413(10)
C6A C28A 1.521(8)
C19A C18A 1.376(10)
C19A C20A 1.414(9)
C19A H19A 0.9500
C18A C21A 1.531(9)
C13A C12A 1.397(9)
C28A C38A 1.532(9)
C28A H28A 1.0000
C38A C39A 1.527(10)
C38A H38A 0.9900
C38A H38B 0.9900
C10A C11A 1.384(9)
C30A C31A 1.516(10)
C30A C29A 1.518(10)
C30A H30A 0.9900
C30A H30B 0.9900
C14A C20A 1.505(9)
C14A C11A 1.522(9)
C14A C32A 1.541(9)
C14A H14A 1.0000
C12A C11A 1.409(9)
C12A H12B 0.9500
C36A C37A 1.544(10)
C36A H36A 0.9900
C36A H36B 0.9900
C32A C33A 1.527(9)
C32A H32A 0.9900
C32A H32B 0.9900
C26A H26A 0.9500
C33A C34A 1.521(11)
C33A H33A 0.9900
C33A H33B 0.9900
C21A H21A 1.0000
C29A H29A 0.9900
C29A H29B 0.9900
C39A C40A 1.515(10)
C39A H39A 0.9900
C39A H39B 0.9900
C34A H34A 0.9800
C34A H34B 0.9800
C34A H34C 0.9800
C40A H40A 0.9800
C40A H40B 0.9800
C40A H40C 0.9800
C2H C1H 1.429(15)
C2H H2H1 0.9800
C2H H2H2 0.9800
C2H H2H3 0.9800
C1H H1H1 0.9900
C1H H1H2 0.9900
C31A H31A 0.9800
C31A H31B 0.9800
C31A H31C 0.9800
C37A H37A 0.9800
C37A H37B 0.9800
C37A H37C 0.9800
O7B C15B 1.378(8)
O7B H7B 0.8400
O1B C1B 1.374(8)
O1B H1B 0.8400
O5B C9B 1.361(8)
O5B H5B 0.8393
O11B C23B 1.375(8)
O11B H11B 0.8400
O4B C8B 1.379(8)
O4B H4B 0.8400
O12B C24B 1.373(8)
O12B H12F 0.8250
O3B C3B 1.383(8)
O3B H3B 0.8457
O9B C17B 1.382(8)
O9B H9B 0.8400
O10B C22B 1.369(8)
O10B H10B 0.8544
C19B C20B 1.389(9)
C19B C18B 1.400(10)
C19B H19B 0.9500
O2B C2B 1.377(8)
O2B H2B 0.8452
O8B C16B 1.382(8)
O8B H8B 0.8537
O6B C10B 1.402(7)
O6B H6B 0.8400
C16B C17B 1.386(9)
C16B C15B 1.391(10)
C23B C22B 1.383(9)
C23B C24B 1.390(10)
C25B C26B 1.393(9)
C25B C24B 1.403(9)
C25B C28B 1.520(9)
C22B C27B 1.422(9)
C9B C10B 1.388(9)
C9B C8B 1.402(9)
C10B C11B 1.382(9)
C29B C30B 1.524(10)
C29B C7B 1.528(8)
C29B H29C 0.9900
C29B H29D 0.9900
C5B C6B 1.385(10)
C5B C4B 1.402(9)
C5B H5B1 0.9500
C13B C8B 1.383(9)
C13B C12B 1.388(9)
C13B C7B 1.525(8)
C14B C20B 1.524(9)
C14B C11B 1.531(8)
C14B C32B 1.538(9)
C14B H14B 1.0000
C21B C18B 1.518(9)
C21B C27B 1.541(9)
C21B C35B 1.543(8)
C21B H21B 1.0000
C17B C18B 1.402(9)
C3B C2B 1.380(10)
C3B C4B 1.407(9)
C27B C26B 1.388(10)
C15B C20B 1.393(9)
C12B C11B 1.398(9)
C12B H12G 0.9500
C1B C6B 1.391(9)
C1B C2B 1.395(9)
C38B C28B 1.525(9)
C38B C39B 1.530(9)
C38B H38C 0.9900
C38B H38D 0.9900
C40B C39B 1.508(10)
C40B H40D 0.9800
C40B H40E 0.9800
C40B H40F 0.9800
O1F C1F 1.420(16)
O1F H1F 0.8400
C37B C36B 1.543(10)
C37B H37D 0.9800
C37B H37E 0.9800
C37B H37F 0.9800
C6B C28B 1.528(9)
C7B C4B 1.507(9)
C7B H7B1 1.0000
C31B C30B 1.510(10)
C31B H31D 0.9800
C31B H31E 0.9800
C31B H31F 0.9800
C26B H26B 0.9500
C33B C32B 1.515(10)
C33B C34B 1.522(10)
C33B H33C 0.9900
C33B H33D 0.9900
C36B C35B 1.528(9)
C36B H36C 0.9900
C36B H36D 0.9900
C35B H35C 0.9900
C35B H35D 0.9900
C28B H28B 1.0000
C32B H32C 0.9900
C32B H32D 0.9900
C39B H39C 0.9900
C39B H39D 0.9900
C34B H34D 0.9800
C34B H34E 0.9800
C34B H34F 0.9800
C1F C2F 1.39(2)
C1F H1F1 0.9900
C1F H1F2 0.9900
C30B H30C 0.9900
C30B H30D 0.9900
C2F H2F1 0.9800
C2F H2F2 0.9800
C2F H2F3 0.9800
C11D H11D 0.9500
C4G C3G 1.506(16)
C4G H4G1 0.9800
C4G H4G2 0.9800
C4G H4G3 0.9800
C3G O2G 1.414(15)
C3G H3G1 0.9900
C3G H3G2 0.9900
O2G H2G 0.8400
C1G O1G 1.43(2)
C1G C2G 1.48(3)
C1G H1G1 0.9900
C1G H1G2 0.9900
C2G H2G1 0.9800
C2G H2G2 0.9800
C2G H2G3 0.9800
O1G H1G 0.8400

loop_
_geom_torsion_atom_site_label_1
_geom_torsion_atom_site_label_2
_geom_torsion_atom_site_label_3
_geom_torsion_atom_site_label_4
_geom_torsion
C14E C13E C8E C7E 0.0(15)
C12E C13E C8E C7E 177.8(9)
C14E C13E C8E C9E 178.1(10)
C12E C13E C8E C9E -4.1(14)
C13C C14C C1C C2C 178.9(12)
Br1C C14C C1C C2C -0.4(16)
Br2C C14C C1C C2C 18(2)
Br1 C14C C1C C2C -13.0(15)
C13C C14C C1C C6C -1.4(18)
Br1C C14C C1C C6C 179.2(7)
Br2C C14C C1C C6C -162.2(10)
Br1 C14C C1C C6C 166.7(7)
C5C C6C C1C C14C -177.9(10)
C7C C6C C1C C14C 1.8(14)
C5C C6C C1C C2C 1.8(15)
C7C C6C C1C C2C -178.5(10)
C12E C13E C14E C1E -177.1(11)
C8E C13E C14E C1E 0.7(19)
C12E C13E C14E Br2E 2.9(18)
C8E C13E C14E Br2E -179.3(8)
C14E C13E C12E C11E -179.5(11)
C8E C13E C12E C11E 2.9(15)
C8C C9C C10C C11C -5(2)
C10C C9C C8C C13C 2.1(19)
C10C C9C C8C C7C -178.6(12)
C5C C6C C7C C8C 179.8(9)
C1C C6C C7C C8C 0.1(15)
C13C C8C C7C C6C -2.5(15)
C9C C8C C7C C6C 178.2(9)
C5C C4C C3C C2C 2.5(19)
C1C C14C C13C C12C -179.8(12)
Br1C C14C C13C C12C -0.5(18)
Br2C C14C C13C C12C -14.2(16)
Br1 C14C C13C C12C 13.7(19)
C1C C14C C13C C8C -1.0(19)
Br1C C14C C13C C8C 178.4(8)
Br2C C14C C13C C8C 164.7(9)
Br1 C14C C13C C8C -167.4(8)
C11C C12C C13C C14C 178.1(13)
C11C C12C C13C C8C -0.8(19)
C7C C8C C13C C14C 2.9(16)
C9C C8C C13C C14C -177.8(11)
C7C C8C C13C C12C -178.1(11)
C9C C8C C13C C12C 1.1(17)
C3E C4E C5E C6E -1(2)
C1E C6E C5E C4E -2.2(18)
C7E C6E C5E C4E -177.7(11)
C13C C12C C11C C10C -3(2)
C9C C10C C11C C12C 6(2)
C1E C2E C3E C4E -3(2)
C5E C4E C3E C2E 3(2)
C11E C10E C9E C8E 0.6(17)
C7E C8E C9E C10E -179.5(10)
C13E C8E C9E C10E 2.4(15)
C3C C4C C5C C6C 1.1(18)
C7C C6C C5C C4C 177.0(10)
C1C C6C C5C C4C -3.2(17)
C9E C8E C7E C6E -179.0(10)
C13E C8E C7E C6E -1.0(15)
C9E C8E C7E Br1E -2.6(15)
C13E C8E C7E Br1E 175.4(8)
C1E C6E C7E C8E 1.5(17)
C5E C6E C7E C8E 176.6(11)
C1E C6E C7E Br1E -175.3(9)
C5E C6E C7E Br1E -0.2(17)
C5E C6E C1E C14E -176.8(11)
C7E C6E C1E C14E -1.0(18)
C5E C6E C1E C2E 2.9(19)
C7E C6E C1E C2E 178.7(11)
C13E C14E C1E C6E 0(2)
Br2E C14E C1E C6E 179.9(10)
C13E C14E C1E C2E -179.8(13)
Br2E C14E C1E C2E 0.2(15)
C3E C2E C1E C6E -1(2)
C3E C2E C1E C14E 179.2(14)
C4C C3C C2C C1C -3.8(19)
C14C C1C C2C C3C -178.8(11)
C6C C1C C2C C3C 1.5(16)
C13E C12E C11E C10E 0.2(16)
C9E C10E C11E C12E -2.0(17)
C1D C14D C13D C12D -177.8(12)
Br1D C14D C13D C12D -3.6(18)
Br4D C14D C13D C12D 17.8(17)
Br2D C14D C13D C12D 9.1(15)
Br3D C14D C13D C12D -22.0(19)
C1D C14D C13D C8D 3.0(18)
Br1D C14D C13D C8D 177.3(7)
Br4D C14D C13D C8D -161.4(8)
Br2D C14D C13D C8D -170.0(7)
Br3D C14D C13D C8D 158.8(9)
C3D C4D C5D C6D 2.4(18)
C13D C14D C1D C6D -1.3(18)
Br1D C14D C1D C6D -176.0(7)
Br4D C14D C1D C6D 163.3(8)
Br2D C14D C1D C6D 169.8(8)
Br3D C14D C1D C6D -162.3(8)
C13D C14D C1D C2D 179.3(11)
Br1D C14D C1D C2D 4.7(15)
Br4D C14D C1D C2D -16.0(16)
Br2D C14D C1D C2D -9.5(19)
Br3D C14D C1D C2D 18.4(14)
C8D C7D C6D C1D 3.6(14)
C8D C7D C6D C5D -178.5(8)
C14D C1D C6D C7D -2.1(14)
C2D C1D C6D C7D 177.3(9)
C14D C1D C6D C5D -179.9(10)
C2D C1D C6D C5D -0.6(15)
C4D C5D C6D C7D -179.7(10)
C4D C5D C6D C1D -1.8(16)
C6D C1D C2D C3D 2.2(17)
C14D C1D C2D C3D -178.5(11)
C14D C13D C12D C11D 179.0(13)
C8D C13D C12D C11D -1.9(19)
C8D C9D C10D C11D 0.3(17)
C5D C4D C3D C2D -0.6(19)
C1D C2D C3D C4D -1.7(18)
C6D C7D C8D C9D 177.6(8)
C6D C7D C8D C13D -1.7(13)
C10D C9D C8D C7D -178.6(9)
C10D C9D C8D C13D 0.8(15)
C14D C13D C8D C7D -1.5(14)
C12D C13D C8D C7D 179.3(10)
C14D C13D C8D C9D 179.2(10)
C12D C13D C8D C9D -0.1(14)
O4A C8A C9A O5A -0.9(9)
C13A C8A C9A O5A 177.3(6)
O4A C8A C9A C10A 179.0(6)
C13A C8A C9A C10A -2.8(10)
O10A C22A C23A O11A -2.3(9)
C27A C22A C23A O11A 176.8(6)
O10A C22A C23A C24A 178.3(6)
C27A C22A C23A C24A -2.6(10)
C22A C23A C24A O12A -178.7(6)
O11A C23A C24A O12A 2.0(9)
C22A C23A C24A C25A 3.3(10)
O11A C23A C24A C25A -176.0(6)
C23A C22A C27A C26A 0.9(9)
O10A C22A C27A C26A -180.0(6)
C23A C22A C27A C21A 177.6(6)
O10A C22A C27A C21A -3.3(9)
O3A C3A C2A O2A 0.6(10)
C4A C3A C2A O2A -179.9(6)
O3A C3A C2A C1A -177.2(6)
C4A C3A C2A C1A 2.3(10)
O12A C24A C25A C26A 179.8(6)
C23A C24A C25A C26A -2.4(9)
O12A C24A C25A C28A 2.1(9)
C23A C24A C25A C28A 179.9(6)
O2A C2A C1A O1A -3.4(10)
C3A C2A C1A O1A 174.4(6)
O2A C2A C1A C6A -179.0(6)
C3A C2A C1A C6A -1.1(10)
O3A C3A C4A C5A 176.1(6)
C2A C3A C4A C5A -3.3(10)
O3A C3A C4A C7A -4.4(10)
C2A C3A C4A C7A 176.1(6)
C6A C5A C4A C3A 3.4(10)
C6A C5A C4A C7A -176.2(6)
C13A C7A C4A C3A 104.0(7)
C29A C7A C4A C3A -126.8(6)
C13A C7A C4A C5A -76.5(7)
C29A C7A C4A C5A 52.7(8)
C4A C5A C6A C1A -2.2(10)
C4A C5A C6A C28A 175.2(6)
O1A C1A C6A C5A -174.6(6)
C2A C1A C6A C5A 1.0(10)
O1A C1A C6A C28A 8.0(9)
C2A C1A C6A C28A -176.4(6)
C20A C19A C18A C17A 3.4(9)
C20A C19A C18A C21A -175.1(5)
C16A C17A C18A C19A -2.0(9)
O9A C17A C18A C19A 176.6(6)
C16A C17A C18A C21A 176.5(6)
O9A C17A C18A C21A -4.9(9)
O4A C8A C13A C12A -179.9(6)
C9A C8A C13A C12A 1.8(9)
O4A C8A C13A C7A -4.0(9)
C9A C8A C13A C7A 177.7(6)
C4A C7A C13A C12A 97.2(7)
C29A C7A C13A C12A -29.9(9)
C4A C7A C13A C8A -78.3(7)
C29A C7A C13A C8A 154.6(6)
C5A C6A C28A C25A 76.6(8)
C1A C6A C28A C25A -106.1(7)
C5A C6A C28A C38A -51.4(8)
C1A C6A C28A C38A 125.9(7)
C26A C25A C28A C6A -99.3(7)
C24A C25A C28A C6A 78.3(7)
C26A C25A C28A C38A 27.1(9)
C24A C25A C28A C38A -155.4(6)
C6A C28A C38A C39A -60.2(8)
C25A C28A C38A C39A 173.7(6)
O5A C9A C10A O6A 0.5(10)
C8A C9A C10A O6A -179.4(6)
O5A C9A C10A C11A -177.1(6)
C8A C9A C10A C11A 3.0(10)
O9A C17A C16A O8A 0.8(9)
C18A C17A C16A O8A 179.5(6)
O9A C17A C16A C15A -179.0(6)
C18A C17A C16A C15A -0.3(9)
O7A C15A C16A C17A 176.5(6)
C20A C15A C16A C17A 1.3(10)
O7A C15A C16A O8A -3.3(9)
C20A C15A C16A O8A -178.5(6)
C8A C13A C12A C11A -1.2(10)
C7A C13A C12A C11A -176.8(6)
O6A C10A C11A C12A -179.7(6)
C9A C10A C11A C12A -2.2(9)
O6A C10A C11A C14A 2.7(10)
C9A C10A C11A C14A -179.8(6)
C13A C12A C11A C10A 1.4(10)
C13A C12A C11A C14A 178.9(6)
C20A C14A C11A C10A 79.0(7)
C32A C14A C11A C10A -153.6(6)
C20A C14A C11A C12A -98.4(7)
C32A C14A C11A C12A 29.0(9)
O7A C15A C20A C19A -175.2(6)
C16A C15A C20A C19A 0.0(9)
O7A C15A C20A C14A 6.6(9)
C16A C15A C20A C14A -178.2(6)
C18A C19A C20A C15A -2.4(9)
C18A C19A C20A C14A 175.8(6)
C11A C14A C20A C15A -103.8(7)
C32A C14A C20A C15A 127.3(7)
C11A C14A C20A C19A 78.0(7)
C32A C14A C20A C19A -50.9(8)
C21A C35A C36A C37A -179.8(6)
C20A C14A C32A C33A -63.2(8)
C11A C14A C32A C33A 169.9(6)
C22A C27A C26A C25A 0.0(10)
C21A C27A C26A C25A -176.5(6)
C24A C25A C26A C27A 0.7(10)
C28A C25A C26A C27A 178.3(6)
C14A C32A C33A C34A -179.3(7)
C22A C27A C21A C18A -79.3(7)
C26A C27A C21A C18A 97.1(7)
C22A C27A C21A C35A 156.0(6)
C26A C27A C21A C35A -27.6(9)
C19A C18A C21A C27A -77.3(7)
C17A C18A C21A C27A 104.3(7)
C19A C18A C21A C35A 48.9(8)
C17A C18A C21A C35A -129.5(6)
C36A C35A C21A C27A -172.2(6)
C36A C35A C21A C18A 64.2(7)
C31A C30A C29A C7A -172.6(6)
C13A C7A C29A C30A -167.6(6)
C4A C7A C29A C30A 65.0(7)
C28A C38A C39A C40A 179.1(7)
O11B C23B C22B O10B 0.2(9)
C24B C23B C22B O10B -179.7(6)
O11B C23B C22B C27B -179.5(6)
C24B C23B C22B C27B 0.5(10)
O5B C9B C10B C11B 179.8(6)
C8B C9B C10B C11B 1.5(10)
O5B C9B C10B O6B -0.3(10)
C8B C9B C10B O6B -178.7(6)
O8B C16B C17B O9B -2.3(9)
C15B C16B C17B O9B -177.3(6)
O8B C16B C17B C18B 180.0(6)
C15B C16B C17B C18B 5.0(10)
O10B C22B C27B C26B 179.5(6)
C23B C22B C27B C26B -0.8(9)
O10B C22B C27B C21B 0.1(9)
C23B C22B C27B C21B 179.8(6)
C18B C21B C27B C26B 81.0(7)
C35B C21B C27B C26B -46.1(8)
C18B C21B C27B C22B -99.6(7)
C35B C21B C27B C22B 133.3(6)
O8B C16B C15B O7B 3.7(10)
C17B C16B C15B O7B 178.8(6)
O8B C16B C15B C20B -177.7(6)
C17B C16B C15B C20B -2.5(10)
C12B C13B C8B O4B 180.0(6)
C7B C13B C8B O4B 0.4(10)
C12B C13B C8B C9B 0.3(10)
C7B C13B C8B C9B -179.3(6)
O5B C9B C8B O4B 1.4(10)
C10B C9B C8B O4B 179.8(6)
O5B C9B C8B C13B -178.9(6)
C10B C9B C8B C13B -0.5(10)
C8B C13B C12B C11B -1.1(10)
C7B C13B C12B C11B 178.5(6)
O11B C23B C24B O12B -0.5(9)
C22B C23B C24B O12B 179.4(6)
O11B C23B C24B C25B -178.8(6)
C22B C23B C24B C25B 1.1(10)
C26B C25B C24B O12B 179.3(6)
C28B C25B C24B O12B -2.2(10)
C26B C25B C24B C23B -2.5(9)
C28B C25B C24B C23B 176.0(6)
C9B C10B C11B C12B -2.1(10)
O6B C10B C11B C12B 178.0(6)
C9B C10B C11B C14B 175.2(6)
O6B C10B C11B C14B -4.6(10)
C13B C12B C11B C10B 2.0(10)
C13B C12B C11B C14B -175.4(6)
C20B C14B C11B C10B 100.1(7)
C32B C14B C11B C10B -132.3(6)
C20B C14B C11B C12B -82.7(7)
C32B C14B C11B C12B 45.0(9)
O3B C3B C2B O2B -1.5(10)
C4B C3B C2B O2B -178.8(6)
O3B C3B C2B C1B -179.2(6)
C4B C3B C2B C1B 3.5(10)
O1B C1B C2B O2B 0.9(9)
C6B C1B C2B O2B -179.3(6)
O1B C1B C2B C3B 178.7(6)
C6B C1B C2B C3B -1.4(10)
C4B C5B C6B C1B 0.3(10)
C4B C5B C6B C28B -178.0(6)
O1B C1B C6B C5B 179.4(6)
C2B C1B C6B C5B -0.5(10)
O1B C1B C6B C28B -2.3(9)
C2B C1B C6B C28B 177.9(6)
C8B C13B C7B C4B -99.9(7)
C12B C13B C7B C4B 80.4(7)
C8B C13B C7B C29B 131.4(6)
C12B C13B C7B C29B -48.2(8)
C30B C29B C7B C4B 164.7(6)
C30B C29B C7B C13B -68.6(7)
C18B C19B C20B C15B 1.1(9)
C18B C19B C20B C14B -177.6(6)
O7B C15B C20B C19B 178.1(6)
C16B C15B C20B C19B -0.5(10)
O7B C15B C20B C14B -3.1(9)
C16B C15B C20B C14B 178.3(6)
C11B C14B C20B C19B 93.5(7)
C32B C14B C20B C19B -32.6(9)
C11B C14B C20B C15B -85.2(7)
C32B C14B C20B C15B 148.7(6)
C6B C5B C4B C3B 1.7(10)
C6B C5B C4B C7B 179.4(6)
C2B C3B C4B C5B -3.6(9)
O3B C3B C4B C5B 179.3(6)
C2B C3B C4B C7B 178.6(6)
O3B C3B C4B C7B 1.5(9)
C13B C7B C4B C5B -93.5(7)
C29B C7B C4B C5B 33.4(9)
C13B C7B C4B C3B 84.1(7)
C29B C7B C4B C3B -148.9(6)
C22B C27B C26B C25B -0.7(9)
C21B C27B C26B C25B 178.7(6)
C24B C25B C26B C27B 2.3(10)
C28B C25B C26B C27B -176.2(6)
C20B C19B C18B C17B 1.2(9)
C20B C19B C18B C21B 179.0(6)
O9B C17B C18B C19B 178.1(6)
C16B C17B C18B C19B -4.3(9)
O9B C17B C18B C21B 0.3(9)
C16B C17B C18B C21B 177.8(6)
C27B C21B C18B C19B -93.8(7)
C35B C21B C18B C19B 31.8(8)
C27B C21B C18B C17B 83.9(7)
C35B C21B C18B C17B -150.5(6)
C37B C36B C35B C21B 178.7(6)
C18B C21B C35B C36B 171.0(6)
C27B C21B C35B C36B -64.0(7)
C26B C25B C28B C38B 45.0(8)
C24B C25B C28B C38B -133.4(6)
C26B C25B C28B C6B -83.6(7)
C24B C25B C28B C6B 98.0(7)
C39B C38B C28B C25B 62.1(8)
C39B C38B C28B C6B -171.2(6)
C5B C6B C28B C25B 92.8(7)
C1B C6B C28B C25B -85.4(7)
C5B C6B C28B C38B -34.8(9)
C1B C6B C28B C38B 146.9(6)
C34B C33B C32B C14B -178.8(7)
C20B C14B C32B C33B -174.2(6)
C11B C14B C32B C33B 60.3(8)
C28B C38B C39B C40B 179.3(7)
C7B C29B C30B C31B 174.0(6)
C13D C12D C11D C10D 3(2)
C9D C10D C11D C12D -2(2)
